data_4101738
loop_
_publ_author_name
'Li, Dongfeng'
'Cl\'erac, Rodolphe'
'Roubeau, Olivier'
'Hart\'e, Etienne'
'Mathoni\`ere, Corine'
'Bris, R\'emy Le'
'Holmes, Stephen M.'

_publ_section_title
;
 Magnetic and optical bistability driven by thermally and photoinduced
 intramolecular electron transfer in a molecular cobalt-iron prussian blue
 analogue.
;
_journal_issue 1
_journal_name_full 'Journal of the American Chemical Society'
_journal_page_first 252
_journal_page_last 258
_journal_paper_doi 10.1021/ja0757632
_journal_volume 130
_journal_year 2008
_chemical_formula_sum 'C143 H195 B4 Cl4 Co4 Fe4 N81 O37'
_chemical_formula_weight 4284.96
_chemical_name_systematic
; 
 ? 
;
_space_group_IT_number 14
_symmetry_cell_setting monoclinic
_symmetry_space_group_name_Hall '-P 2ybc'
_symmetry_space_group_name_H-M 'P 1 21/c 1'
_atom_sites_solution_hydrogens geom
_atom_sites_solution_primary direct
_atom_sites_solution_secondary difmap
_audit_creation_method SHELXL-97
_cell_angle_alpha 90.00
_cell_angle_beta 102.2742(3)
_cell_angle_gamma 90.00
_cell_formula_units_Z 4
_cell_length_a 25.2803(2)
_cell_length_b 23.9110(2)
_cell_length_c 35.5400(4)
_cell_measurement_reflns_used 37626
_cell_measurement_temperature 253(2)
_cell_measurement_theta_max 25.03
_cell_measurement_theta_min 1.00
_cell_volume 20992.0(3)
_computing_cell_refinement 'SCALEPACK (Otwinowski & Minor, 1997)'
_computing_data_collection 'COLLECT (Nonius, 1998)'
_computing_data_reduction 'DENZO-SMN (Otwinowski & Minor, 1997)'
_computing_molecular_graphics 'XP in SHELXTL (Sheldrick, 1994)'
_computing_publication_material
; 
SHELX97-2 (Sheldrick, 1997) and local procedures 
;
_computing_structure_refinement 'SHELXL-97 (Sheldrick, 1997)'
_computing_structure_solution 'SHELXS-97 (Sheldrick, 1990)'
_diffrn_ambient_temperature 260(2)
_diffrn_measured_fraction_theta_full 0.999
_diffrn_measured_fraction_theta_max 0.999
_diffrn_measurement_device_type 'Nonius KappaCCD diffractometer'
_diffrn_measurement_method '\w scans at fixed \c = 55\%'
_diffrn_radiation_monochromator graphite
_diffrn_radiation_source 'fine-focus sealed tube'
_diffrn_radiation_type MoK\a
_diffrn_radiation_wavelength 0.71073
_diffrn_reflns_av_R_equivalents 0.0552
_diffrn_reflns_av_sigmaI/netI 0.0851
_diffrn_reflns_limit_h_max 30
_diffrn_reflns_limit_h_min -30
_diffrn_reflns_limit_k_max 28
_diffrn_reflns_limit_k_min -28
_diffrn_reflns_limit_l_max 42
_diffrn_reflns_limit_l_min -42
_diffrn_reflns_number 72446
_diffrn_reflns_theta_full 25.00
_diffrn_reflns_theta_max 25.00
_diffrn_reflns_theta_min 1.03
_exptl_absorpt_coefficient_mu 0.711
_exptl_absorpt_correction_T_max 0.7890
_exptl_absorpt_correction_T_min 0.7266
_exptl_absorpt_correction_type multi-scan
_exptl_absorpt_process_details 'Scalepack (Otwinowski & Minor, 1997)'
_exptl_crystal_colour red
_exptl_crystal_density_diffrn 1.356
_exptl_crystal_density_method 'not measured'
_exptl_crystal_description block
_exptl_crystal_F_000 8864
_exptl_crystal_size_max 0.48
_exptl_crystal_size_mid 0.45
_exptl_crystal_size_min 0.35
_refine_diff_density_max 1.081
_refine_diff_density_min -0.768
_refine_diff_density_rms 0.116
_refine_ls_extinction_method none
_refine_ls_goodness_of_fit_ref 1.016
_refine_ls_hydrogen_treatment constr
_refine_ls_matrix_type full
_refine_ls_number_parameters 2849
_refine_ls_number_reflns 36967
_refine_ls_number_restraints 2076
_refine_ls_restrained_S_all 1.018
_refine_ls_R_factor_all 0.1684
_refine_ls_R_factor_gt 0.0962
_refine_ls_shift/su_max 0.043
_refine_ls_shift/su_mean 0.003
_refine_ls_structure_factor_coef Fsqd
_refine_ls_weighting_details 'calc w=1/[\s^2^(Fo^2^)+(0.1966P)^2^+12.1543P] where P=(Fo^2^+2Fc^2^)/3'
_refine_ls_weighting_scheme calc
_refine_ls_wR_factor_gt 0.2912
_refine_ls_wR_factor_ref 0.3288
_reflns_number_gt 18199
_reflns_number_total 36967
_reflns_threshold_expression >2sigma(I)
_cod_data_source_file ja0757632si20070801_012205.cif
_cod_data_source_block k06007_[pzTpFe(CN)3-CoTpmCH2OH]4.[ClO4]4.13DMF.4H2O
_cod_depositor_comments
;
The following automatic conversions were performed:

'_symmetry_cell_setting' value 'Monoclinic' changed to 'monoclinic'
according to the built-in table from CIF Core dictionary named
'cif_core.dic' version 2.4.1 from 2010-06-29.

Automatic conversion script
Id: cif_fix_values 1673 2011-04-08 12:14:43Z adriana 
;
_cod_original_sg_symbol_H-M P2(1)/c
_cod_database_code 4101738

loop_
_symmetry_equiv_pos_as_xyz
'x, y, z'
'-x, y+1/2, -z+1/2'
'-x, -y, -z'
'x, -y-1/2, z-1/2'

loop_
_atom_site_label
_atom_site_type_symbol
_atom_site_fract_x
_atom_site_fract_y
_atom_site_fract_z
_atom_site_U_iso_or_equiv
_atom_site_adp_type
_atom_site_occupancy
_atom_site_symmetry_multiplicity
_atom_site_calc_flag
_atom_site_refinement_flags
_atom_site_disorder_assembly
_atom_site_disorder_group
Fe1 Fe 0.27644(4) 0.46668(4) 0.35091(3) 0.0470(3) Uani 1 1 d . . .
Fe2 Fe 0.36498(4) 0.54513(4) 0.17282(3) 0.0483(3) Uani 1 1 d . . .
Fe4 Fe 0.07479(4) 0.57465(4) 0.18186(3) 0.0478(3) Uani 1 1 d . . .
Fe3 Fe 0.28184(4) 0.76253(4) 0.29470(3) 0.0470(3) Uani 1 1 d . . .
Co1 Co 0.21854(4) 0.41946(4) 0.20718(3) 0.0469(3) Uani 1 1 d . . .
Co2 Co 0.41797(3) 0.59940(4) 0.31600(3) 0.0464(3) Uani 1 1 d . . .
Co3 Co 0.22458(4) 0.70312(4) 0.15354(2) 0.0458(3) Uani 1 1 d . . .
Co4 Co 0.13900(3) 0.62606(4) 0.32409(2) 0.0427(2) Uani 1 1 d . . .
C11 C 0.3151(3) 0.5355(4) 0.4237(2) 0.068(2) Uani 1 1 d . . .
H11I H 0.3140 0.5704 0.4121 0.081 Uiso 1 1 calc R . .
C21 C 0.3320(5) 0.5255(5) 0.4630(3) 0.102(3) Uani 1 1 d . . .
H21A H 0.3437 0.5518 0.4822 0.123 Uiso 1 1 calc R . .
C31 C 0.3279(4) 0.4691(4) 0.4673(2) 0.084(3) Uani 1 1 d . . .
H31A H 0.3370 0.4500 0.4906 0.101 Uiso 1 1 calc R . .
N11 N 0.3004(2) 0.4868(3) 0.40507(17) 0.0553(15) Uani 1 1 d . . .
N21 N 0.3084(3) 0.4451(3) 0.43247(17) 0.0598(16) Uani 1 1 d . . .
C41 C 0.3606(3) 0.3813(4) 0.3398(2) 0.069(2) Uani 1 1 d . . .
H41A H 0.3684 0.3981 0.3180 0.083 Uiso 1 1 calc R . .
C51 C 0.3828(4) 0.3317(5) 0.3547(3) 0.094(3) Uani 1 1 d . . .
H51A H 0.4057 0.3079 0.3448 0.112 Uiso 1 1 calc R . .
C61 C 0.3631(4) 0.3254(4) 0.3878(3) 0.087(3) Uani 1 1 d . . .
H61A H 0.3714 0.2961 0.4053 0.104 Uiso 1 1 calc R . .
N31 N 0.3271(2) 0.4030(3) 0.35974(17) 0.0545(15) Uani 1 1 d . . .
N41 N 0.3303(2) 0.3683(3) 0.39057(16) 0.0583(16) Uani 1 1 d . . .
C71 C 0.1703(3) 0.4073(3) 0.3499(2) 0.066(2) Uani 1 1 d . . .
H71A H 0.1503 0.4265 0.3288 0.079 Uiso 1 1 calc R . .
C81 C 0.1505(4) 0.3650(4) 0.3697(3) 0.087(3) Uani 1 1 d . . .
H81A H 0.1159 0.3497 0.3639 0.105 Uiso 1 1 calc R . .
C91 C 0.1914(4) 0.3502(4) 0.3992(3) 0.082(3) Uani 1 1 d . . .
H91A H 0.1898 0.3229 0.4176 0.099 Uiso 1 1 calc R . .
N51 N 0.2224(2) 0.4164(2) 0.36574(17) 0.0523(14) Uani 1 1 d . . .
N61 N 0.2360(2) 0.3825(3) 0.39736(18) 0.0588(16) Uani 1 1 d . . .
B1 B 0.2957(4) 0.3856(4) 0.4196(3) 0.064(2) Uani 1 1 d . . .
N71 N 0.3038(3) 0.3469(3) 0.4552(2) 0.082(2) Uani 1 1 d . . .
N81 N 0.3537(4) 0.3253(4) 0.4715(3) 0.126(4) Uani 1 1 d . . .
C101 C 0.2737(6) 0.3488(6) 0.4813(4) 0.143(5) Uani 1 1 d . . .
H10A H 0.2394 0.3644 0.4786 0.172 Uiso 1 1 calc R . .
C111 C 0.3051(9) 0.3220(7) 0.5144(4) 0.174(7) Uani 1 1 d . . .
H11A H 0.2961 0.3174 0.5382 0.208 Uiso 1 1 calc R . .
C121 C 0.3517(6) 0.3043(6) 0.5038(4) 0.125(4) Uani 1 1 d . . .
H12A H 0.3776 0.2806 0.5181 0.150 Uiso 1 1 calc R . .
C131 C 0.2531(3) 0.4485(3) 0.2967(2) 0.0491(17) Uani 1 1 d . . .
N91 N 0.2395(2) 0.4387(2) 0.26499(18) 0.0529(15) Uani 1 1 d . . .
C141 C 0.3284(3) 0.5157(3) 0.33657(19) 0.0471(17) Uani 1 1 d . . .
N101 N 0.3600(2) 0.5454(3) 0.32854(16) 0.0530(15) Uani 1 1 d . . .
C151 C 0.2252(3) 0.5263(3) 0.34126(19) 0.0479(17) Uani 1 1 d . . .
N111 N 0.1936(2) 0.5617(3) 0.33541(16) 0.0519(15) Uani 1 1 d . . .
C12 C 0.4289(3) 0.4429(4) 0.2068(2) 0.068(2) Uani 1 1 d . . .
H12H H 0.4130 0.4389 0.2279 0.082 Uiso 1 1 calc R . .
C22 C 0.4694(4) 0.4077(4) 0.1973(3) 0.089(3) Uani 1 1 d . . .
H22A H 0.4854 0.3766 0.2108 0.107 Uiso 1 1 calc R . .
C32 C 0.4795(4) 0.4287(4) 0.1647(3) 0.084(3) Uani 1 1 d . . .
H32A H 0.5044 0.4141 0.1515 0.100 Uiso 1 1 calc R . .
N12 N 0.4178(2) 0.4831(3) 0.17966(17) 0.0561(15) Uani 1 1 d . . .
N22 N 0.4490(2) 0.4736(3) 0.15395(17) 0.0561(16) Uani 1 1 d . A .
C42 C 0.2943(3) 0.5168(3) 0.0947(2) 0.063(2) Uani 1 1 d . . .
H42A H 0.2613 0.5240 0.1014 0.075 Uiso 1 1 calc R . .
C52 C 0.3007(4) 0.4991(4) 0.0600(2) 0.083(3) Uani 1 1 d . . .
H52A H 0.2733 0.4916 0.0386 0.100 Uiso 1 1 calc R . .
C62 C 0.3553(4) 0.4944(4) 0.0623(3) 0.082(3) Uani 1 1 d . . .
H62A H 0.3717 0.4834 0.0424 0.099 Uiso 1 1 calc R . .
N32 N 0.3436(2) 0.5223(2) 0.11826(16) 0.0533(15) Uani 1 1 d . . .
N42 N 0.3811(2) 0.5082(3) 0.09797(16) 0.0564(15) Uani 1 1 d . A .
C72 C 0.4364(4) 0.6447(4) 0.1658(3) 0.086(3) Uani 1 1 d . . .
H72A H 0.4218 0.6677 0.1821 0.103 Uiso 1 1 calc R . .
C82 C 0.4768(5) 0.6611(5) 0.1468(4) 0.125(4) Uani 1 1 d U . .
H82A H 0.4946 0.6953 0.1476 0.149 Uiso 1 1 calc R . .
C92 C 0.4838(5) 0.6121(5) 0.1257(4) 0.122(4) Uani 1 1 d U . .
H92A H 0.5075 0.6086 0.1091 0.146 Uiso 1 1 calc R . .
N52 N 0.4214(2) 0.5917(3) 0.15771(18) 0.0566(15) Uani 1 1 d . . .
N62 N 0.4509(3) 0.5719(3) 0.1336(2) 0.0684(18) Uani 1 1 d . A .
B2 B 0.4408(4) 0.5112(4) 0.1184(3) 0.065(3) Uani 1 1 d . . .
N72 N 0.4745(6) 0.4957(6) 0.0925(4) 0.097(3) Uani 0.50 1 d PGU A 1
N82 N 0.4706(5) 0.4442(5) 0.0722(4) 0.110(3) Uani 0.50 1 d PGU A 1
C102 C 0.5138(6) 0.4418(6) 0.0524(4) 0.106(3) Uani 0.50 1 d PGU A 1
H10B H 0.5208 0.4126 0.0369 0.127 Uiso 0.50 1 calc PR A 1
C112 C 0.5444(5) 0.4917(7) 0.0605(5) 0.108(3) Uani 0.50 1 d PGU A 1
H11B H 0.5750 0.5010 0.0512 0.129 Uiso 0.50 1 calc PR A 1
C122 C 0.5201(6) 0.5251(5) 0.0853(5) 0.106(3) Uani 0.50 1 d PGU A 1
H12B H 0.5320 0.5600 0.0951 0.127 Uiso 0.50 1 calc PR A 1
N7A N 0.4796(6) 0.4985(6) 0.0933(4) 0.098(3) Uani 0.50 1 d PGU A 2
N8A N 0.5260(6) 0.4637(6) 0.1027(4) 0.115(3) Uani 0.50 1 d PGU A 2
C10A C 0.5487(5) 0.4590(6) 0.0696(5) 0.112(3) Uani 0.50 1 d PGU A 2
H10C H 0.5794 0.4386 0.0678 0.134 Uiso 0.50 1 calc PR A 2
C11A C 0.5162(7) 0.4908(7) 0.0396(4) 0.109(3) Uani 0.50 1 d PGU A 2
H11C H 0.5219 0.4949 0.0147 0.131 Uiso 0.50 1 calc PR A 2
C12A C 0.4735(6) 0.5152(6) 0.0542(4) 0.112(3) Uani 0.50 1 d PGU A 2
H12C H 0.4463 0.5382 0.0407 0.135 Uiso 0.50 1 calc PR A 2
C132 C 0.3122(3) 0.6041(3) 0.16615(19) 0.0495(17) Uani 1 1 d U . .
N92 N 0.2794(2) 0.6383(3) 0.16109(17) 0.0546(15) Uani 1 1 d U . .
C142 C 0.3858(3) 0.5675(3) 0.2258(2) 0.0512(17) Uani 1 1 d U . .
N102 N 0.3986(2) 0.5794(2) 0.25837(18) 0.0530(15) Uani 1 1 d U . .
C152 C 0.3105(3) 0.4983(3) 0.18681(19) 0.0495(17) Uani 1 1 d U . .
N112 N 0.2776(3) 0.4702(3) 0.19481(17) 0.0566(15) Uani 1 1 d U . .
C13 C 0.1759(3) 0.8245(4) 0.2657(2) 0.063(2) Uani 1 1 d U . .
H13A H 0.1572 0.7939 0.2533 0.076 Uiso 1 1 calc R . .
C23 C 0.1540(4) 0.8764(4) 0.2671(3) 0.082(3) Uani 1 1 d U . .
H23A H 0.1188 0.8876 0.2565 0.098 Uiso 1 1 calc R . .
C33 C 0.1956(4) 0.9088(4) 0.2878(3) 0.078(2) Uani 1 1 d U . .
H33A H 0.1937 0.9467 0.2934 0.094 Uiso 1 1 calc R . .
N13 N 0.3353(2) 0.8153(2) 0.28225(17) 0.0523(15) Uani 1 1 d U . .
N23 N 0.3369(2) 0.8678(3) 0.29590(18) 0.0613(16) Uani 1 1 d U B .
C43 C 0.3723(3) 0.8121(4) 0.2599(2) 0.062(2) Uani 1 1 d U . .
H43A H 0.3792 0.7804 0.2466 0.074 Uiso 1 1 calc R . .
C53 C 0.3980(4) 0.8623(4) 0.2598(3) 0.084(3) Uani 1 1 d U . .
H53A H 0.4249 0.8713 0.2466 0.101 Uiso 1 1 calc R . .
C63 C 0.3755(3) 0.8971(4) 0.2834(3) 0.081(3) Uani 1 1 d U . .
H63A H 0.3853 0.9340 0.2896 0.098 Uiso 1 1 calc R . .
N33 N 0.3014(2) 0.7898(3) 0.34820(17) 0.0559(15) Uani 1 1 d U . .
N43 N 0.3066(2) 0.8462(3) 0.35625(19) 0.0638(17) Uani 1 1 d U B .
C73 C 0.3077(3) 0.7635(4) 0.3821(2) 0.065(2) Uani 1 1 d U . .
H73A H 0.3066 0.7250 0.3854 0.078 Uiso 1 1 calc R . .
C83 C 0.3159(4) 0.8023(4) 0.4112(3) 0.084(3) Uani 1 1 d U . .
H83A H 0.3207 0.7952 0.4375 0.101 Uiso 1 1 calc R . .
C93 C 0.3157(4) 0.8533(4) 0.3939(3) 0.081(3) Uani 1 1 d U . .
H93A H 0.3211 0.8875 0.4066 0.098 Uiso 1 1 calc R . .
N53 N 0.2276(2) 0.8232(3) 0.28456(17) 0.0547(15) Uani 1 1 d U . .
N63 N 0.2390(2) 0.8762(3) 0.29823(19) 0.0633(17) Uani 1 1 d U B .
B3 B 0.2980(4) 0.8855(4) 0.3222(3) 0.068(3) Uani 1 1 d U . .
N73 N 0.3111(7) 0.9444(5) 0.3351(5) 0.095(3) Uani 0.50 1 d PGU B 1
N83 N 0.2859(6) 0.9916(7) 0.3145(4) 0.102(3) Uani 0.50 1 d PGU B 1
C103 C 0.3192(7) 1.0389(5) 0.3262(5) 0.106(3) Uani 0.50 1 d PGU B 1
H10D H 0.3123 1.0753 0.3172 0.128 Uiso 0.50 1 calc PR B 1
C113 C 0.3650(6) 1.0210(6) 0.3541(5) 0.109(3) Uani 0.50 1 d PGU B 1
H11D H 0.3934 1.0436 0.3665 0.131 Uiso 0.50 1 calc PR B 1
C123 C 0.3600(6) 0.9626(6) 0.3596(4) 0.105(3) Uani 0.50 1 d PGU B 1
H12D H 0.3844 0.9402 0.3763 0.126 Uiso 0.50 1 calc PR B 1
N7B N 0.3017(7) 0.9456(5) 0.3294(5) 0.096(3) Uani 0.50 1 d PGU B 2
N8B N 0.2853(6) 0.9831(7) 0.2981(4) 0.099(3) Uani 0.50 1 d PGU B 2
C10B C 0.3028(7) 1.0376(5) 0.3110(4) 0.107(3) Uani 0.50 1 d PGU B 2
H10E H 0.2974 1.0701 0.2963 0.128 Uiso 0.50 1 calc PR B 2
C11B C 0.3300(7) 1.0338(6) 0.3502(4) 0.108(3) Uani 0.50 1 d PGU B 2
H11E H 0.3455 1.0633 0.3657 0.129 Uiso 0.50 1 calc PR B 2
C12B C 0.3293(6) 0.9769(7) 0.3616(4) 0.107(3) Uani 0.50 1 d PGU B 2
H12E H 0.3443 0.9627 0.3859 0.128 Uiso 0.50 1 calc PR B 2
C133 C 0.3332(3) 0.7028(3) 0.30366(18) 0.0454(16) Uani 1 1 d . . .
N93 N 0.3640(2) 0.6668(3) 0.30836(16) 0.0540(15) Uani 1 1 d . . .
C143 C 0.2611(3) 0.7390(3) 0.2424(2) 0.0491(17) Uani 1 1 d . . .
N103 N 0.2475(2) 0.7263(2) 0.21083(18) 0.0549(15) Uani 1 1 d . . .
C153 C 0.2288(3) 0.7109(3) 0.30670(18) 0.0472(17) Uani 1 1 d . . .
N113 N 0.1969(2) 0.6799(3) 0.31278(16) 0.0501(14) Uani 1 1 d . . .
C14 C 0.0256(3) 0.4777(3) 0.2173(2) 0.064(2) Uani 1 1 d . . .
H14A H 0.0563 0.4688 0.2359 0.076 Uiso 1 1 calc R . .
C24 C -0.0217(4) 0.4484(4) 0.2111(3) 0.081(3) Uani 1 1 d . . .
H24A H -0.0291 0.4164 0.2241 0.097 Uiso 1 1 calc R . .
C34 C -0.0559(3) 0.4756(4) 0.1821(2) 0.075(2) Uani 1 1 d . . .
H34A H -0.0913 0.4655 0.1710 0.090 Uiso 1 1 calc R . .
N14 N 0.0222(2) 0.5202(2) 0.19356(15) 0.0469(14) Uani 1 1 d . . .
N24 N -0.0286(2) 0.5203(3) 0.17226(16) 0.0550(15) Uani 1 1 d . C .
C44 C 0.0712(3) 0.5541(3) 0.0970(2) 0.065(2) Uani 1 1 d . . .
H44A H 0.1086 0.5537 0.0996 0.078 Uiso 1 1 calc R . .
C54 C 0.0348(4) 0.5509(4) 0.0627(2) 0.080(3) Uani 1 1 d . . .
H54A H 0.0421 0.5475 0.0383 0.096 Uiso 1 1 calc R . .
C64 C -0.0155(4) 0.5536(4) 0.0722(2) 0.083(3) Uani 1 1 d . . .
H64A H -0.0486 0.5533 0.0548 0.100 Uiso 1 1 calc R . .
N34 N 0.0461(2) 0.5581(2) 0.12638(16) 0.0547(15) Uani 1 1 d . . .
N44 N -0.0086(2) 0.5569(3) 0.11148(16) 0.0581(16) Uani 1 1 d . C .
C74 C 0.0203(3) 0.6878(4) 0.1858(2) 0.067(2) Uani 1 1 d . . .
H74A H 0.0511 0.7064 0.1988 0.081 Uiso 1 1 calc R . .
C84 C -0.0286(5) 0.7116(5) 0.1735(3) 0.101(3) Uani 1 1 d . . .
H84A H -0.0377 0.7487 0.1768 0.121 Uiso 1 1 calc R . .
C94 C -0.0632(4) 0.6697(5) 0.1548(3) 0.092(3) Uani 1 1 d . . .
H94A H -0.0993 0.6738 0.1427 0.110 Uiso 1 1 calc R . .
N54 N 0.0183(2) 0.6326(2) 0.17636(16) 0.0549(15) Uani 1 1 d . . .
N64 N -0.0331(3) 0.6216(3) 0.15789(17) 0.0623(17) Uani 1 1 d . C .
B4 B -0.0458(4) 0.5646(4) 0.1404(3) 0.065(3) Uani 1 1 d . . .
N74 N -0.1031(5) 0.5673(6) 0.1224(5) 0.073(3) Uani 0.50 1 d PGU C 1
N84 N -0.1389(6) 0.5861(5) 0.1455(4) 0.083(3) Uani 0.50 1 d PGU C 1
C104 C -0.1914(5) 0.5651(6) 0.1294(4) 0.079(3) Uani 0.50 1 d PGU C 1
H10F H -0.2225 0.5711 0.1388 0.095 Uiso 0.50 1 calc PR C 1
C114 C -0.1880(5) 0.5333(5) 0.0962(4) 0.082(3) Uani 0.50 1 d PGU C 1
H11F H -0.2165 0.5149 0.0801 0.098 Uiso 0.50 1 calc PR C 1
C124 C -0.1335(6) 0.5347(6) 0.0919(4) 0.079(3) Uani 0.50 1 d PGU C 1
H12F H -0.1200 0.5173 0.0725 0.095 Uiso 0.50 1 calc PR C 1
N7C N -0.1034(5) 0.5484(5) 0.1238(5) 0.068(3) Uani 0.50 1 d PGU C 2
N8C N -0.1426(6) 0.5652(5) 0.1448(4) 0.079(3) Uani 0.50 1 d PGU C 2
C10C C -0.1915(5) 0.5362(5) 0.1296(4) 0.078(3) Uani 0.50 1 d PGU C 2
H10G H -0.2237 0.5394 0.1381 0.093 Uiso 0.50 1 calc PR C 2
C11C C -0.1825(5) 0.5015(5) 0.0991(4) 0.082(3) Uani 0.50 1 d PGU C 2
H11G H -0.2079 0.4780 0.0842 0.099 Uiso 0.50 1 calc PR C 2
C12C C -0.1281(6) 0.5091(5) 0.0955(4) 0.077(3) Uani 0.50 1 d PGU C 2
H12G H -0.1115 0.4914 0.0778 0.092 Uiso 0.50 1 calc PR C 2
C134 C 0.1291(3) 0.5170(3) 0.18844(19) 0.0486(17) Uani 1 1 d . . .
N94 N 0.1612(2) 0.4821(3) 0.19520(17) 0.0531(15) Uani 1 1 d . . .
C144 C 0.1287(3) 0.6252(3) 0.17011(19) 0.0513(17) Uani 1 1 d . . .
N104 N 0.1617(2) 0.6540(3) 0.16400(16) 0.0529(15) Uani 1 1 d . . .
C154 C 0.1000(3) 0.5931(3) 0.2351(2) 0.0464(16) Uani 1 1 d . . .
N114 N 0.1142(2) 0.6041(2) 0.26710(17) 0.0492(14) Uani 1 1 d . . .
C15 C 0.1284(3) 0.3575(4) 0.2404(2) 0.071(2) Uani 1 1 d . . .
H15A H 0.1220 0.3868 0.2560 0.085 Uiso 1 1 calc R . .
C25 C 0.1029(4) 0.3080(5) 0.2376(3) 0.093(3) Uani 1 1 d . . .
H25A H 0.0763 0.2974 0.2507 0.112 Uiso 1 1 calc R . .
C35 C 0.1228(4) 0.2762(4) 0.2124(3) 0.084(3) Uani 1 1 d . . .
H35A H 0.1128 0.2397 0.2049 0.100 Uiso 1 1 calc R . .
N15 N 0.1638(2) 0.3590(3) 0.21806(18) 0.0595(16) Uani 1 1 d . . .
N25 N 0.1602(2) 0.3080(3) 0.20021(18) 0.0621(17) Uani 1 1 d . . .
C45 C 0.1849(3) 0.4124(4) 0.1160(2) 0.074(2) Uani 1 1 d . . .
H45A H 0.1834 0.4508 0.1117 0.088 Uiso 1 1 calc R . .
C55 C 0.1763(4) 0.3729(5) 0.0874(3) 0.083(3) Uani 1 1 d . . .
H55A H 0.1693 0.3791 0.0610 0.100 Uiso 1 1 calc R . .
C65 C 0.1802(4) 0.3234(4) 0.1055(3) 0.084(3) Uani 1 1 d . . .
H65A H 0.1760 0.2884 0.0938 0.100 Uiso 1 1 calc R . .
N35 N 0.1955(2) 0.3889(3) 0.15076(18) 0.0598(16) Uani 1 1 d . . .
N45 N 0.1915(2) 0.3332(3) 0.14420(19) 0.0626(17) Uani 1 1 d . . .
C75 C 0.3208(3) 0.3414(4) 0.2344(2) 0.072(2) Uani 1 1 d . . .
H75A H 0.3437 0.3691 0.2471 0.087 Uiso 1 1 calc R . .
C85 C 0.3332(5) 0.2852(5) 0.2342(3) 0.106(4) Uani 1 1 d . . .
H85A H 0.3656 0.2683 0.2461 0.127 Uiso 1 1 calc R . .
C95 C 0.2877(4) 0.2587(4) 0.2125(3) 0.092(3) Uani 1 1 d . . .
H95A H 0.2829 0.2205 0.2081 0.110 Uiso 1 1 calc R . .
N55 N 0.2711(2) 0.3501(3) 0.21360(17) 0.0566(15) Uani 1 1 d . . .
N65 N 0.2530(3) 0.2987(3) 0.19975(19) 0.0636(17) Uani 1 1 d . . .
C105 C 0.1981(3) 0.2939(3) 0.1765(2) 0.064(2) Uani 1 1 d . G .
C115 C 0.1850(5) 0.2334(4) 0.1615(3) 0.093(3) Uani 1 1 d . . .
H11M H 0.1899 0.2074 0.1829 0.111 Uiso 0.70 1 calc PR D 1
H11N H 0.1478 0.2310 0.1473 0.111 Uiso 0.70 1 calc PR D 1
H11O H 0.1469 0.2306 0.1495 0.111 Uiso 0.30 1 d PR D 2
H11P H 0.2058 0.2245 0.1424 0.111 Uiso 0.30 1 d PR D 2
C16 C 0.4248(4) 0.6336(4) 0.4032(2) 0.075(2) Uani 1 1 d . . .
H16A H 0.3876 0.6375 0.4009 0.089 Uiso 1 1 calc R . .
C26 C 0.4617(5) 0.6418(5) 0.4367(3) 0.101(3) Uani 1 1 d . . .
H26A H 0.4545 0.6520 0.4603 0.121 Uiso 1 1 calc R . .
C36 C 0.5101(5) 0.6325(4) 0.4288(3) 0.096(3) Uani 1 1 d . . .
H36A H 0.5433 0.6348 0.4460 0.115 Uiso 1 1 calc R . .
N16 N 0.4474(2) 0.6198(3) 0.37456(18) 0.0617(16) Uani 1 1 d . . .
N26 N 0.5016(3) 0.6188(3) 0.39084(18) 0.0665(17) Uani 1 1 d . . .
C46 C 0.4914(4) 0.6886(4) 0.2860(3) 0.087(3) Uani 1 1 d . . .
H46A H 0.4649 0.7004 0.2652 0.104 Uiso 1 1 calc R . .
C56 C 0.5431(5) 0.7104(5) 0.2955(4) 0.113(4) Uani 1 1 d . . .
H56A H 0.5572 0.7393 0.2831 0.136 Uiso 1 1 calc R . .
C66 C 0.5688(4) 0.6815(5) 0.3265(3) 0.100(3) Uani 1 1 d . . .
H66A H 0.6044 0.6862 0.3397 0.120 Uiso 1 1 calc R . .
N36 N 0.4847(2) 0.6491(3) 0.30990(19) 0.0610(16) Uani 1 1 d . . .
N46 N 0.5326(3) 0.6440(3) 0.33442(19) 0.0662(17) Uani 1 1 d . . .
C76 C 0.4807(4) 0.4827(4) 0.3194(3) 0.086(3) Uani 1 1 d . . .
H76A H 0.4526 0.4634 0.3036 0.103 Uiso 1 1 calc R . .
C86 C 0.5296(5) 0.4597(5) 0.3367(4) 0.112(4) Uani 1 1 d . . .
H86A H 0.5403 0.4227 0.3352 0.135 Uiso 1 1 calc R . .
C96 C 0.5587(4) 0.5014(5) 0.3562(3) 0.102(3) Uani 1 1 d . . .
H96A H 0.5939 0.4985 0.3705 0.122 Uiso 1 1 calc R . .
N56 N 0.4792(3) 0.5377(3) 0.32878(19) 0.0622(16) Uani 1 1 d . . .
N66 N 0.5277(3) 0.5492(3) 0.35136(19) 0.0672(18) Uani 1 1 d . . .
C106 C 0.5397(3) 0.6044(4) 0.3670(2) 0.062(2) Uani 1 1 d . H .
C116 C 0.5968(3) 0.6072(5) 0.3911(3) 0.089(3) Uani 1 1 d . . .
H11Q H 0.6045 0.6452 0.4002 0.107 Uiso 0.75 1 calc PR E 1
H11R H 0.5994 0.5832 0.4134 0.107 Uiso 0.75 1 calc PR E 1
H11S H 0.6228 0.5993 0.3753 0.107 Uiso 0.25 1 d PR E 2
H11T H 0.6041 0.6441 0.4022 0.107 Uiso 0.25 1 d PR E 2
C17 C 0.1868(4) 0.6445(4) 0.0735(3) 0.080(3) Uani 1 1 d . . .
H17A H 0.1866 0.6084 0.0831 0.096 Uiso 1 1 calc R . .
C27 C 0.1702(6) 0.6608(7) 0.0343(3) 0.138(5) Uani 1 1 d . . .
H27A H 0.1557 0.6376 0.0137 0.166 Uiso 1 1 calc R . .
C37 C 0.1789(5) 0.7143(6) 0.0325(3) 0.113(4) Uani 1 1 d . . .
H37A H 0.1732 0.7356 0.0101 0.135 Uiso 1 1 calc R . .
N17 N 0.2023(2) 0.6896(3) 0.09341(18) 0.0623(17) Uani 1 1 d . . .
N27 N 0.1978(3) 0.7338(3) 0.06899(18) 0.0686(18) Uani 1 1 d . . .
C47 C 0.3353(4) 0.7647(4) 0.1507(2) 0.074(2) Uani 1 1 d . . .
H47A H 0.3561 0.7485 0.1727 0.088 Uiso 1 1 calc R . .
C57 C 0.3547(4) 0.8013(4) 0.1244(3) 0.085(3) Uani 1 1 d . . .
H57A H 0.3902 0.8130 0.1264 0.102 Uiso 1 1 calc R . .
C67 C 0.3137(4) 0.8149(4) 0.0977(3) 0.082(3) Uani 1 1 d . . .
H67A H 0.3149 0.8379 0.0768 0.099 Uiso 1 1 calc R . .
N37 N 0.2809(2) 0.7582(3) 0.13758(18) 0.0594(16) Uani 1 1 d . . .
N47 N 0.2687(2) 0.7901(3) 0.10504(17) 0.0569(16) Uani 1 1 d . . .
C77 C 0.1387(4) 0.7993(4) 0.1561(3) 0.081(3) Uani 1 1 d . . .
H77A H 0.1274 0.7860 0.1777 0.098 Uiso 1 1 calc R . .
C87 C 0.1213(4) 0.8490(5) 0.1377(4) 0.110(4) Uani 1 1 d . . .
H87A H 0.0974 0.8748 0.1445 0.132 Uiso 1 1 calc R . .
C97 C 0.1458(4) 0.8519(5) 0.1083(3) 0.095(3) Uani 1 1 d . . .
H97A H 0.1418 0.8804 0.0902 0.114 Uiso 1 1 calc R . .
N57 N 0.1735(2) 0.7732(3) 0.13919(17) 0.0564(15) Uani 1 1 d . . .
N67 N 0.1772(2) 0.8066(3) 0.10932(17) 0.0634(17) Uani 1 1 d . . .
C107 C 0.2138(3) 0.7898(4) 0.0834(2) 0.066(2) Uani 1 1 d . I .
C117 C 0.2094(4) 0.8310(5) 0.0502(3) 0.093(3) Uani 1 1 d . . .
H11U H 0.2193 0.8683 0.0600 0.111 Uiso 0.75 1 calc PR F 1
H11V H 0.2334 0.8201 0.0335 0.111 Uiso 0.75 1 calc PR F 1
H11W H 0.2302 0.8179 0.0319 0.111 Uiso 0.25 1 d PR F 2
H11X H 0.1719 0.8355 0.0369 0.111 Uiso 0.25 1 d PR F 2
C18 C 0.2001(3) 0.6581(4) 0.4077(2) 0.077(2) Uani 1 1 d . . .
H18A H 0.2348 0.6508 0.4040 0.092 Uiso 1 1 calc R . .
C28 C 0.1884(4) 0.6797(5) 0.4404(3) 0.096(3) Uani 1 1 d U . .
H28A H 0.2134 0.6896 0.4626 0.116 Uiso 1 1 calc R . .
C38 C 0.1347(4) 0.6843(5) 0.4352(3) 0.097(3) Uani 1 1 d . . .
H38A H 0.1152 0.6986 0.4525 0.116 Uiso 1 1 calc R . .
N18 N 0.1554(2) 0.6491(3) 0.38236(16) 0.0543(15) Uani 1 1 d . . .
N28 N 0.1150(2) 0.6641(3) 0.40038(17) 0.0599(16) Uani 1 1 d . . .
C48 C 0.0696(3) 0.7320(3) 0.2939(2) 0.065(2) Uani 1 1 d . . .
H48A H 0.0850 0.7374 0.2726 0.078 Uiso 1 1 calc R . .
C58 C 0.0290(4) 0.7662(4) 0.3040(3) 0.087(3) Uani 1 1 d . . .
H58A H 0.0128 0.7976 0.2909 0.104 Uiso 1 1 calc R . .
C68 C 0.0187(3) 0.7439(4) 0.3365(3) 0.077(2) Uani 1 1 d . . .
H68A H -0.0062 0.7572 0.3502 0.092 Uiso 1 1 calc R . .
N38 N 0.0823(2) 0.6915(2) 0.31904(17) 0.0523(15) Uani 1 1 d . . .
N48 N 0.0511(2) 0.6984(2) 0.34560(17) 0.0529(15) Uani 1 1 d . . .
C78 C 0.0537(4) 0.5309(4) 0.3326(3) 0.072(2) Uani 1 1 d . . .
H78A H 0.0660 0.5050 0.3169 0.086 Uiso 1 1 calc R . .
C88 C 0.0111(4) 0.5215(4) 0.3493(3) 0.090(3) Uani 1 1 d . . .
H88A H -0.0105 0.4897 0.3471 0.108 Uiso 1 1 calc R . .
C98 C 0.0067(4) 0.5690(4) 0.3703(3) 0.078(2) Uani 1 1 d . . .
H98A H -0.0187 0.5758 0.3852 0.094 Uiso 1 1 calc R . .
N58 N 0.0758(2) 0.5803(3) 0.34095(18) 0.0590(16) Uani 1 1 d . . .
N68 N 0.0469(2) 0.6042(3) 0.36483(17) 0.0542(15) Uani 1 1 d . . .
C108 C 0.0583(3) 0.6610(3) 0.3782(2) 0.0558(19) Uani 1 1 d . . .
C118 C 0.0191(4) 0.6796(4) 0.4042(2) 0.075(2) Uani 1 1 d . . .
H11H H 0.0275 0.7175 0.4132 0.090 Uiso 1 1 calc R . .
H11J H -0.0179 0.6787 0.3897 0.090 Uiso 1 1 calc R . .
O4 O 0.0253(3) 0.6426(3) 0.4359(2) 0.107(2) Uani 1 1 d U . .
H4A H 0.0049 0.6520 0.4499 0.161 Uiso 1 1 calc R . .
O1 O 0.2209(4) 0.2209(4) 0.1374(3) 0.114(3) Uani 0.70 1 d PU G 1
H1A H 0.2149 0.1891 0.1288 0.171 Uiso 0.70 1 calc PR G 1
O2 O 0.6354(4) 0.5905(5) 0.3703(3) 0.131(4) Uani 0.75 1 d PU H 1
H2A H 0.6657 0.5926 0.3841 0.196 Uiso 0.75 1 calc PR H 1
O3 O 0.1521(3) 0.8302(4) 0.0285(2) 0.090(2) Uani 0.75 1 d PU I 1
H3A H 0.1485 0.8518 0.0102 0.135 Uiso 0.75 1 calc PR I 1
O1' O 0.1987(11) 0.1939(12) 0.1936(9) 0.136(9) Uani 0.30 1 d PU G 2
H1'A H 0.1912 0.1620 0.1857 0.204 Uiso 0.30 1 calc PR G 2
O2' O 0.6008(18) 0.5650(18) 0.4220(13) 0.178(15) Uani 0.25 1 d PU H 2
H2'A H 0.6313 0.5658 0.4357 0.267 Uiso 0.25 1 calc PR H 2
O3' O 0.2317(14) 0.8846(16) 0.0674(11) 0.145(12) Uani 0.25 1 d PU I 2
H3'A H 0.2301 0.9081 0.0504 0.217 Uiso 0.25 1 calc PR I 2
Cl1 Cl 0.50571(11) 0.79929(11) 0.19925(8) 0.0866(7) Uani 1 1 d . . .
Cl2 Cl 0.14747(10) 0.50130(12) 0.01023(6) 0.0836(7) Uani 1 1 d . . .
Cl3 Cl 0.00534(10) 0.86917(12) 0.19416(7) 0.0856(7) Uani 1 1 d . . .
Cl4 Cl 0.34133(10) 0.81359(12) -0.00822(7) 0.0824(7) Uani 1 1 d . . .
O14 O -0.0092(3) 0.8494(3) 0.15601(19) 0.104(2) Uani 1 1 d U L .
O5 O 0.5472(7) 0.7552(6) 0.2019(5) 0.094(4) Uani 0.778(18) 1 d PU J 1
O6 O 0.4593(4) 0.7727(5) 0.2099(3) 0.100(4) Uani 0.778(18) 1 d PU J 1
O7 O 0.4894(8) 0.8177(6) 0.1602(6) 0.096(4) Uani 0.778(18) 1 d PU J 1
O8 O 0.5210(6) 0.8447(6) 0.2206(4) 0.126(4) Uani 0.778(18) 1 d PU J 1
O9 O 0.160(2) 0.5266(14) 0.0502(14) 0.066(7) Uani 0.290(11) 1 d PU K 1
O10 O 0.1836(13) 0.5367(11) -0.0074(9) 0.080(7) Uani 0.290(11) 1 d PU K 1
O11 O 0.0969(13) 0.4782(15) 0.0006(8) 0.120(7) Uani 0.290(11) 1 d PU K 1
O12 O 0.1757(13) 0.4496(12) 0.0019(8) 0.108(6) Uani 0.290(11) 1 d PU K 1
O13 O 0.0451(9) 0.9141(8) 0.2003(5) 0.084(4) Uani 0.69(2) 1 d PU L 1
O15 O -0.0444(4) 0.8986(6) 0.2021(3) 0.090(4) Uani 0.69(2) 1 d PU L 1
O16 O 0.0216(6) 0.8295(5) 0.2214(3) 0.090(3) Uani 0.69(2) 1 d PU L 1
O17 O 0.3321(10) 0.8250(9) -0.0482(7) 0.073(4) Uani 0.56(2) 1 d PU M 1
O18 O 0.3103(11) 0.7657(11) -0.0044(8) 0.097(6) Uani 0.56(2) 1 d PU M 1
O19 O 0.3964(6) 0.8039(9) 0.0055(5) 0.107(5) Uani 0.56(2) 1 d PU M 1
O20 O 0.3173(10) 0.8600(7) 0.0116(5) 0.110(5) Uani 0.56(2) 1 d PU M 1
O5' O 0.550(3) 0.770(3) 0.2106(18) 0.097(10) Uani 0.222(18) 1 d PU J 2
O6' O 0.4796(18) 0.7990(19) 0.2315(14) 0.124(8) Uani 0.222(18) 1 d PU J 2
O7' O 0.491(3) 0.800(2) 0.1578(19) 0.074(9) Uani 0.222(18) 1 d PU J 2
O8' O 0.5504(18) 0.8515(17) 0.2157(11) 0.102(9) Uani 0.222(18) 1 d PU J 2
O9' O 0.1617(8) 0.5079(6) 0.0510(5) 0.075(4) Uani 0.710(11) 1 d PU K 2
O10' O 0.1914(6) 0.5098(7) -0.0080(5) 0.122(4) Uani 0.710(11) 1 d PU K 2
O11' O 0.1027(4) 0.5358(4) -0.0095(2) 0.100(3) Uani 0.710(11) 1 d PU K 2
O12' O 0.1319(6) 0.4455(5) 0.0025(3) 0.118(4) Uani 0.710(11) 1 d PU K 2
O13' O 0.043(2) 0.905(2) 0.1891(11) 0.087(8) Uani 0.31(2) 1 d PU L 2
O15' O -0.0338(11) 0.8658(14) 0.2134(8) 0.100(6) Uani 0.31(2) 1 d PU L 2
O16' O 0.0470(12) 0.8173(11) 0.2121(7) 0.089(7) Uani 0.31(2) 1 d PU L 2
O17' O 0.3260(15) 0.8412(13) -0.0456(11) 0.089(7) Uani 0.44(2) 1 d PU M 2
O18' O 0.3004(12) 0.7777(14) 0.0004(10) 0.085(6) Uani 0.44(2) 1 d PU M 2
O19' O 0.3884(9) 0.7722(12) -0.0058(7) 0.114(6) Uani 0.44(2) 1 d PU M 2
O20' O 0.3491(11) 0.8556(8) 0.0173(5) 0.092(6) Uani 0.44(2) 1 d PU M 2
O1S O 0.0841(3) 0.1537(3) 0.1762(2) 0.114(2) Uani 1 1 d U . .
N1S N 0.0888(4) 0.0936(4) 0.2253(3) 0.1016(19) Uani 1 1 d U . .
C1S C 0.1042(5) 0.1130(5) 0.1954(3) 0.104(2) Uani 1 1 d U . .
H1SA H 0.1328 0.0949 0.1878 0.125 Uiso 1 1 calc R . .
C2S C 0.0451(5) 0.1161(5) 0.2404(3) 0.123(3) Uani 1 1 d U . .
H2SA H 0.0294 0.1473 0.2249 0.185 Uiso 1 1 calc R . .
H2SB H 0.0585 0.1285 0.2664 0.185 Uiso 1 1 calc R . .
H2SC H 0.0181 0.0878 0.2401 0.185 Uiso 1 1 calc R . .
C3S C 0.1176(6) 0.0450(5) 0.2451(4) 0.140(3) Uani 1 1 d U . .
H3SA H 0.1453 0.0335 0.2320 0.209 Uiso 1 1 calc R . .
H3SB H 0.0925 0.0148 0.2450 0.209 Uiso 1 1 calc R . .
H3SC H 0.1338 0.0549 0.2712 0.209 Uiso 1 1 calc R . .
O2S O 0.0634(3) 0.2850(3) 0.1125(3) 0.128(2) Uani 1 1 d U . .
N2S N 0.0368(4) 0.3694(5) 0.0871(4) 0.126(2) Uani 1 1 d U . .
C4S C 0.0477(5) 0.3153(6) 0.0860(4) 0.123(3) Uani 1 1 d U . .
H4SA H 0.0425 0.2992 0.0617 0.148 Uiso 1 1 calc R . .
C5S C 0.0191(5) 0.4004(6) 0.0512(4) 0.151(4) Uani 1 1 d U . .
H5SA H 0.0170 0.3755 0.0297 0.227 Uiso 1 1 calc R . .
H5SB H 0.0447 0.4296 0.0497 0.227 Uiso 1 1 calc R . .
H5SC H -0.0158 0.4165 0.0505 0.227 Uiso 1 1 calc R . .
C6S C 0.0427(5) 0.4001(6) 0.1232(4) 0.146(4) Uani 1 1 d U . .
H6SA H 0.0549 0.3751 0.1444 0.219 Uiso 1 1 calc R . .
H6SB H 0.0084 0.4157 0.1251 0.219 Uiso 1 1 calc R . .
H6SC H 0.0686 0.4296 0.1239 0.219 Uiso 1 1 calc R . .
O3S O 0.5755(6) 0.5075(6) 0.4494(4) 0.225(4) Uani 1 1 d U . .
N3S N 0.5069(7) 0.4425(7) 0.4429(5) 0.202(4) Uani 1 1 d U . .
C7S C 0.5625(9) 0.4602(8) 0.4485(6) 0.205(4) Uani 1 1 d DU . .
H7SA H 0.5894 0.4330 0.4516 0.246 Uiso 1 1 calc R . .
C8S C 0.4607(8) 0.4761(9) 0.4278(6) 0.216(5) Uani 1 1 d U . .
H8SA H 0.4710 0.5149 0.4292 0.324 Uiso 1 1 calc R . .
H8SB H 0.4336 0.4701 0.4425 0.324 Uiso 1 1 calc R . .
H8SC H 0.4465 0.4661 0.4014 0.324 Uiso 1 1 calc R . .
C9S C 0.4954(7) 0.3825(8) 0.4405(6) 0.215(5) Uani 1 1 d DU . .
H9SA H 0.5276 0.3621 0.4515 0.323 Uiso 1 1 calc R . .
H9SB H 0.4833 0.3720 0.4140 0.323 Uiso 1 1 calc R . .
H9SC H 0.4676 0.3741 0.4544 0.323 Uiso 1 1 calc R . .
O4S O 0.3255(5) 0.2250(5) 0.1045(4) 0.192(4) Uani 1 1 d DU . .
N4S N 0.3245(5) 0.3206(5) 0.1035(3) 0.141(3) Uani 1 1 d U . .
C10S C 0.3246(6) 0.2700(6) 0.1203(5) 0.153(3) Uani 1 1 d DU . .
H10H H 0.3238 0.2694 0.1463 0.183 Uiso 1 1 calc R . .
C11S C 0.3344(6) 0.3659(6) 0.1292(4) 0.144(4) Uani 1 1 d U . .
H11K H 0.3435 0.3521 0.1552 0.217 Uiso 1 1 calc R . .
H11L H 0.3025 0.3887 0.1260 0.217 Uiso 1 1 calc R . .
H11Z H 0.3638 0.3878 0.1241 0.217 Uiso 1 1 calc R . .
C12S C 0.3111(7) 0.3334(7) 0.0633(4) 0.170(4) Uani 1 1 d U . .
H12I H 0.3045 0.2993 0.0487 0.255 Uiso 1 1 calc R . .
H12J H 0.3406 0.3531 0.0562 0.255 Uiso 1 1 calc R . .
H12K H 0.2792 0.3563 0.0578 0.255 Uiso 1 1 calc R . .
O5S O -0.1211(6) 1.0662(6) -0.0114(5) 0.237(4) Uani 1 1 d DU . .
N5S N -0.1555(9) 1.0203(8) 0.0339(6) 0.228(4) Uani 1 1 d U . .
C13S C -0.1194(10) 1.0501(10) 0.0234(6) 0.229(4) Uani 1 1 d DU . .
H13B H -0.0896 1.0609 0.0422 0.275 Uiso 1 1 calc R . .
C14S C -0.1545(9) 1.0065(8) 0.0729(7) 0.223(5) Uani 1 1 d U . .
H14B H -0.1187 1.0124 0.0881 0.334 Uiso 1 1 calc R . .
H14C H -0.1644 0.9680 0.0746 0.334 Uiso 1 1 calc R . .
H14D H -0.1796 1.0299 0.0825 0.334 Uiso 1 1 calc R . .
C15S C -0.2030(9) 1.0139(10) 0.0079(7) 0.243(5) Uani 1 1 d U . .
H15B H -0.1984 1.0255 -0.0171 0.365 Uiso 1 1 calc R . .
H15C H -0.2305 1.0364 0.0154 0.365 Uiso 1 1 calc R . .
H15D H -0.2137 0.9753 0.0069 0.365 Uiso 1 1 calc R . .
O6S O 0.0029(7) 0.7932(7) -0.0081(5) 0.251(5) Uani 1 1 d DU . .
N6S N 0.0195(8) 0.7437(8) 0.0480(7) 0.234(5) Uani 1 1 d U . .
C16S C 0.0348(9) 0.7687(10) 0.0194(6) 0.241(5) Uani 1 1 d DU . .
H16B H 0.0715 0.7687 0.0193 0.289 Uiso 1 1 calc R . .
C17S C 0.0444(9) 0.7126(10) 0.0779(7) 0.237(6) Uani 1 1 d U . .
H17B H 0.0702 0.6883 0.0698 0.356 Uiso 1 1 calc R . .
H17C H 0.0181 0.6905 0.0871 0.356 Uiso 1 1 calc R . .
H17D H 0.0628 0.7366 0.0981 0.356 Uiso 1 1 calc R . .
C18S C -0.0227(11) 0.7924(12) 0.0660(8) 0.313(9) Uani 1 1 d DU . .
H18B H -0.0410 0.8158 0.0453 0.470 Uiso 1 1 calc R . .
H18C H -0.0008 0.8152 0.0855 0.470 Uiso 1 1 calc R . .
H18D H -0.0489 0.7724 0.0767 0.470 Uiso 1 1 calc R . .
O7S O 0.5666(6) 0.7763(7) 0.4283(5) 0.255(5) Uani 1 1 d DU . .
N7S N 0.4826(7) 0.7907(7) 0.3989(6) 0.199(4) Uani 1 1 d U . .
C19S C 0.5356(9) 0.7806(9) 0.3944(6) 0.211(4) Uani 1 1 d DU . .
H19A H 0.5465 0.7776 0.3711 0.254 Uiso 1 1 calc R . .
C20S C 0.4510(8) 0.7873(8) 0.3623(6) 0.195(5) Uani 1 1 d U . .
H20A H 0.4736 0.7891 0.3438 0.292 Uiso 1 1 calc R . .
H20B H 0.4257 0.8178 0.3581 0.292 Uiso 1 1 calc R . .
H20C H 0.4316 0.7525 0.3594 0.292 Uiso 1 1 calc R . .
C21S C 0.4643(8) 0.7871(8) 0.4328(6) 0.206(5) Uani 1 1 d U . .
H21B H 0.4944 0.7894 0.4543 0.309 Uiso 1 1 calc R . .
H21C H 0.4459 0.7521 0.4336 0.309 Uiso 1 1 calc R . .
H21D H 0.4396 0.8173 0.4340 0.309 Uiso 1 1 calc R . .
O8S O 0.2613(8) 0.9377(8) 0.1071(6) 0.222(5) Uani 0.70 1 d PU N 1
O8S' O 0.2083(19) 1.017(2) 0.1687(14) 0.220(6) Uani 0.30 1 d PU N 2
N8S N 0.2504(8) 0.9401(8) 0.1752(6) 0.214(4) Uani 1 1 d U N .
C22S C 0.2629(9) 0.9524(9) 0.1410(8) 0.221(4) Uani 1 1 d U . .
H22B H 0.2801 0.9870 0.1440 0.265 Uiso 0.70 1 calc PR N 1
H22C H 0.2886 0.9258 0.1355 0.332 Uiso 0.30 1 calc PR N 2
H22D H 0.2782 0.9893 0.1420 0.332 Uiso 0.30 1 calc PR N 2
H22E H 0.2306 0.9510 0.1210 0.332 Uiso 0.30 1 calc PR N 2
C23S C 0.2147(8) 0.9715(9) 0.1915(6) 0.218(4) Uani 1 1 d U . .
H23C H 0.2118 0.9552 0.2157 0.327 Uiso 0.70 1 calc PR N 1
H23D H 0.1797 0.9717 0.1745 0.327 Uiso 0.70 1 calc PR N 1
H23E H 0.2278 1.0091 0.1956 0.327 Uiso 0.70 1 calc PR N 1
H23B H 0.1994 0.9633 0.2125 0.262 Uiso 0.30 1 calc PR N 2
C24S C 0.2649(8) 0.8867(9) 0.1927(6) 0.215(5) Uani 1 1 d U . .
H24B H 0.2897 0.8683 0.1797 0.322 Uiso 1 1 calc R N .
H24C H 0.2329 0.8643 0.1907 0.322 Uiso 1 1 calc R . .
H24D H 0.2818 0.8919 0.2193 0.322 Uiso 1 1 calc R . .
O9S O 0.3422(7) 1.1276(7) 0.2389(5) 0.260(5) Uani 1 1 d DU . .
N9S N 0.4090(8) 1.0721(8) 0.2509(6) 0.220(4) Uani 1 1 d DU . .
C25S C 0.3895(8) 1.1208(9) 0.2623(6) 0.229(4) Uani 1 1 d DU . .
H25B H 0.4060 1.1441 0.2824 0.275 Uiso 1 1 calc R . .
C26S C 0.3707(9) 1.0425(9) 0.2180(7) 0.237(5) Uani 1 1 d U . .
H26B H 0.3359 1.0604 0.2135 0.356 Uiso 1 1 calc R . .
H26C H 0.3669 1.0041 0.2248 0.356 Uiso 1 1 calc R . .
H26D H 0.3850 1.0445 0.1951 0.356 Uiso 1 1 calc R . .
C27S C 0.4610(9) 1.0473(9) 0.2603(6) 0.223(5) Uani 1 1 d U . .
H27B H 0.4838 1.0686 0.2802 0.335 Uiso 1 1 calc R . .
H27C H 0.4766 1.0466 0.2379 0.335 Uiso 1 1 calc R . .
H27D H 0.4579 1.0097 0.2692 0.335 Uiso 1 1 calc R . .
O10S O 0.3270(6) 0.5639(6) -0.0355(4) 0.232(4) Uani 1 1 d DU . .
N10S N 0.3460(7) 0.6298(7) 0.0213(5) 0.198(4) Uani 1 1 d DU . .
C28S C 0.3167(9) 0.5957(8) -0.0074(5) 0.208(4) Uani 1 1 d DU . .
H28B H 0.2801 0.5951 -0.0068 0.249 Uiso 1 1 calc R . .
C29S C 0.3976(8) 0.6294(8) 0.0124(6) 0.205(4) Uani 1 1 d U . .
H29A H 0.3959 0.6103 -0.0116 0.307 Uiso 1 1 calc R . .
H29B H 0.4226 0.6103 0.0324 0.307 Uiso 1 1 calc R . .
H29C H 0.4096 0.6671 0.0104 0.307 Uiso 1 1 calc R . .
C30S C 0.3377(8) 0.6560(8) 0.0560(6) 0.198(5) Uani 1 1 d U . .
H30A H 0.3004 0.6522 0.0576 0.298 Uiso 1 1 calc R . .
H30B H 0.3467 0.6950 0.0557 0.298 Uiso 1 1 calc R . .
H30C H 0.3603 0.6384 0.0779 0.298 Uiso 1 1 calc R . .
O11S O 0.0842(5) 0.8030(5) 0.4339(4) 0.186(3) Uani 1 1 d DU . .
N11S N 0.1496(5) 0.8415(5) 0.4036(4) 0.145(3) Uani 1 1 d DU . .
C31S C 0.1087(6) 0.8399(7) 0.4214(4) 0.157(3) Uani 1 1 d DU P .
H31G H 0.0955 0.8753 0.4252 0.189 Uiso 0.50 1 calc PR O 1
H31H H 0.0958 0.8753 0.4256 0.189 Uiso 0.50 1 d PR O 2
C32S C 0.1915(12) 0.8492(12) 0.4394(9) 0.150(4) Uani 0.50 1 d PU P 1
H32B H 0.1937 0.8160 0.4548 0.224 Uiso 0.50 1 calc PR P 1
H32C H 0.1819 0.8804 0.4536 0.224 Uiso 0.50 1 calc PR P 1
H32D H 0.2258 0.8561 0.4329 0.224 Uiso 0.50 1 calc PR P 1
C32' C 0.1756(12) 0.9009(12) 0.4054(9) 0.154(4) Uani 0.50 1 d PU P 2
H32E H 0.1599 0.9213 0.3825 0.231 Uiso 0.50 1 calc PR P 2
H32F H 0.2139 0.8974 0.4073 0.231 Uiso 0.50 1 calc PR P 2
H32G H 0.1690 0.9205 0.4275 0.231 Uiso 0.50 1 calc PR P 2
C33S C 0.1621(6) 0.8179(7) 0.3708(5) 0.165(4) Uani 1 1 d U P .
H33B H 0.1487 0.7802 0.3679 0.248 Uiso 1 1 calc R . .
H33C H 0.2007 0.8177 0.3733 0.248 Uiso 1 1 calc R . .
H33D H 0.1456 0.8395 0.3486 0.248 Uiso 1 1 calc R . .
O12S O 0.6111(7) 0.6552(7) 0.1113(6) 0.277(6) Uani 0.95 1 d PDU . .
N12S N 0.5570(10) 0.6937(11) 0.0596(7) 0.281(6) Uani 0.95 1 d PDU . .
C34S C 0.5776(10) 0.6935(10) 0.0986(8) 0.279(6) Uani 0.95 1 d PDU . .
H34B H 0.5674 0.7201 0.1148 0.334 Uiso 0.95 1 calc PR . .
C35S C 0.5180(10) 0.7476(11) 0.0468(7) 0.289(7) Uani 0.95 1 d PDU . .
H35B H 0.4970 0.7545 0.0658 0.433 Uiso 0.95 1 calc PR . .
H35C H 0.4943 0.7402 0.0224 0.433 Uiso 0.95 1 calc PR . .
H35D H 0.5399 0.7797 0.0446 0.433 Uiso 0.95 1 calc PR . .
C36S C 0.5898(11) 0.6433(12) 0.0442(8) 0.291(7) Uani 0.95 1 d PU . .
H36B H 0.5963 0.6138 0.0630 0.436 Uiso 0.95 1 calc PR . .
H36C H 0.6237 0.6571 0.0400 0.436 Uiso 0.95 1 calc PR . .
H36D H 0.5687 0.6290 0.0204 0.436 Uiso 0.95 1 calc PR . .
O13S O -0.1502(14) 0.8935(15) 0.0236(10) 0.289(9) Uani 0.55 1 d PDU . .
N13S N -0.0463(15) 0.9039(17) 0.0431(12) 0.290(9) Uani 0.55 1 d PDU . .
C37S C -0.0995(14) 0.885(2) 0.0361(15) 0.290(9) Uani 0.55 1 d PDU . .
H37B H -0.0971 0.8484 0.0446 0.348 Uiso 0.55 1 calc PR . .
C38S C 0.0121(16) 0.925(2) 0.0608(14) 0.291(10) Uani 0.55 1 d PDU . .
H38B H 0.0217 0.9144 0.0875 0.437 Uiso 0.55 1 calc PR . .
H38C H 0.0133 0.9649 0.0587 0.437 Uiso 0.55 1 calc PR . .
H38D H 0.0371 0.9084 0.0472 0.437 Uiso 0.55 1 calc PR . .
C39S C -0.0450(18) 0.9287(19) 0.0028(13) 0.287(9) Uani 0.55 1 d PDU . .
H39A H -0.0781 0.9195 -0.0150 0.431 Uiso 0.55 1 calc PR . .
H39B H -0.0149 0.9133 -0.0062 0.431 Uiso 0.55 1 calc PR . .
H39C H -0.0414 0.9686 0.0047 0.431 Uiso 0.55 1 calc PR . .
O14S O -0.1631(9) 0.7059(12) 0.0749(9) 0.249(8) Uani 0.50 1 d PDU . .
N14S N -0.2504(9) 0.6596(11) 0.0494(9) 0.241(8) Uani 0.50 1 d PDU . .
C40S C -0.1951(10) 0.6712(15) 0.0525(11) 0.242(8) Uani 0.50 1 d PDU . .
H40A H -0.1787 0.6508 0.0358 0.291 Uiso 0.50 1 calc PR . .
C41S C -0.2757(13) 0.6083(13) 0.0329(11) 0.237(9) Uani 0.50 1 d PDU . .
H41B H -0.2501 0.5868 0.0224 0.356 Uiso 0.50 1 calc PR . .
H41C H -0.3064 0.6171 0.0127 0.356 Uiso 0.50 1 calc PR . .
H41D H -0.2874 0.5869 0.0525 0.356 Uiso 0.50 1 calc PR . .
C42S C -0.2811(12) 0.6941(14) 0.0717(12) 0.246(9) Uani 0.50 1 d PDU . .
H42B H -0.2599 0.7260 0.0819 0.370 Uiso 0.50 1 calc PR . .
H42C H -0.2893 0.6723 0.0924 0.370 Uiso 0.50 1 calc PR . .
H42D H -0.3143 0.7063 0.0552 0.370 Uiso 0.50 1 calc PR . .
O1W O 0.2597(8) 0.1224(7) 0.1680(6) 0.195(7) Uani 0.60 1 d PU . .
O2W O 0.216(2) 0.103(2) 0.0772(16) 0.18(2) Uani 0.20 1 d PU . .
O3W O 0.3170(11) -0.0130(10) 0.0718(8) 0.172(7) Uani 0.50 1 d PU Q 1
O4W O 0.1253(17) 0.1178(19) 0.0972(13) 0.215(16) Uani 0.30 1 d PU R 1
O5W O 0.2289(6) 0.2186(6) 0.3124(4) 0.221(5) Uani 1 1 d U S 1
O6W O 0.150(3) 0.164(3) 0.062(2) 0.23(3) Uani 0.20 1 d PU T 2
O7W O 0.3082(15) 0.0182(14) 0.0712(11) 0.165(8) Uani 0.35 1 d PU U 2
O8W O 0.2371(10) 0.2839(11) 0.3066(8) 0.206(6) Uani 0.50 1 d PU V 2
O9W O 0.2063(15) 0.1752(15) 0.2742(11) 0.209(7) Uani 0.35 1 d PU W 2

loop_
_atom_site_aniso_label
_atom_site_aniso_U_11
_atom_site_aniso_U_22
_atom_site_aniso_U_33
_atom_site_aniso_U_23
_atom_site_aniso_U_13
_atom_site_aniso_U_12
Fe1 0.0421(6) 0.0582(6) 0.0406(6) 0.0016(5) 0.0083(4) -0.0020(5)
Fe2 0.0431(6) 0.0553(6) 0.0452(6) -0.0023(5) 0.0068(5) 0.0010(5)
Fe4 0.0491(6) 0.0566(6) 0.0370(5) -0.0008(4) 0.0075(4) -0.0041(5)
Fe3 0.0404(5) 0.0594(6) 0.0411(6) 0.0014(5) 0.0085(4) -0.0014(5)
Co1 0.0431(5) 0.0514(6) 0.0444(5) -0.0008(4) 0.0050(4) -0.0043(4)
Co2 0.0400(5) 0.0564(6) 0.0417(5) -0.0004(4) 0.0065(4) -0.0036(4)
Co3 0.0463(5) 0.0584(6) 0.0331(5) 0.0033(4) 0.0092(4) -0.0011(4)
Co4 0.0390(5) 0.0552(6) 0.0340(5) -0.0027(4) 0.0081(4) 0.0009(4)
C11 0.079(6) 0.068(5) 0.052(5) -0.005(4) 0.006(4) 0.001(4)
C21 0.143(10) 0.101(8) 0.054(6) -0.008(5) 0.000(6) -0.004(7)
C31 0.122(8) 0.097(7) 0.025(4) 0.003(4) -0.003(4) 0.005(6)
N11 0.053(4) 0.062(4) 0.050(4) 0.001(3) 0.009(3) 0.002(3)
N21 0.072(4) 0.060(4) 0.047(4) 0.014(3) 0.011(3) 0.006(3)
C41 0.055(5) 0.104(7) 0.053(5) -0.001(5) 0.023(4) 0.017(5)
C51 0.079(6) 0.131(9) 0.077(6) 0.014(6) 0.030(5) 0.055(6)
C61 0.070(6) 0.083(6) 0.100(8) 0.003(5) -0.001(5) 0.032(5)
N31 0.049(3) 0.068(4) 0.047(4) 0.004(3) 0.010(3) 0.003(3)
N41 0.056(4) 0.070(4) 0.047(4) 0.011(3) 0.007(3) 0.011(3)
C71 0.048(5) 0.069(5) 0.081(6) 0.000(4) 0.016(4) 0.001(4)
C81 0.059(5) 0.107(8) 0.101(7) 0.015(6) 0.027(6) -0.017(5)
C91 0.078(6) 0.081(6) 0.099(7) 0.013(5) 0.042(6) -0.001(5)
N51 0.046(3) 0.059(4) 0.053(4) 0.008(3) 0.013(3) 0.000(3)
N61 0.057(4) 0.060(4) 0.061(4) 0.016(3) 0.017(3) 0.005(3)
B1 0.069(6) 0.073(7) 0.053(5) 0.010(5) 0.020(5) 0.020(5)
N71 0.097(6) 0.092(5) 0.059(4) 0.030(4) 0.018(4) 0.010(5)
N81 0.111(7) 0.130(8) 0.115(8) 0.057(7) -0.024(6) -0.006(6)
C101 0.177(12) 0.170(12) 0.101(9) 0.077(9) 0.072(9) 0.056(10)
C111 0.26(2) 0.175(15) 0.102(11) 0.071(10) 0.079(13) 0.032(14)
C121 0.148(12) 0.128(10) 0.084(9) 0.037(8) -0.005(8) 0.019(9)
C131 0.044(4) 0.054(4) 0.050(5) 0.002(4) 0.011(3) 0.005(3)
N91 0.046(3) 0.065(4) 0.046(4) -0.001(3) 0.007(3) -0.003(3)
C141 0.040(4) 0.058(4) 0.040(4) 0.002(3) 0.000(3) -0.013(4)
N101 0.048(3) 0.071(4) 0.038(3) -0.002(3) 0.004(3) -0.004(3)
C151 0.045(4) 0.062(5) 0.037(4) -0.002(3) 0.011(3) -0.011(4)
N111 0.048(4) 0.065(4) 0.043(3) -0.001(3) 0.012(3) 0.000(3)
C12 0.067(5) 0.079(6) 0.053(5) 0.000(4) 0.001(4) 0.006(5)
C22 0.076(6) 0.080(6) 0.105(8) 0.007(6) 0.003(6) 0.034(5)
C32 0.067(6) 0.106(8) 0.082(7) 0.002(6) 0.025(5) 0.026(5)
N12 0.048(3) 0.065(4) 0.050(4) 0.002(3) 0.000(3) 0.005(3)
N22 0.042(3) 0.071(4) 0.054(4) -0.008(3) 0.008(3) 0.017(3)
C42 0.053(5) 0.072(5) 0.055(5) 0.000(4) -0.006(4) 0.009(4)
C52 0.081(7) 0.106(7) 0.051(5) -0.005(5) -0.013(5) 0.012(6)
C62 0.100(7) 0.091(7) 0.057(6) -0.017(5) 0.019(5) 0.015(6)
N32 0.056(4) 0.058(4) 0.047(3) -0.001(3) 0.013(3) 0.008(3)
N42 0.059(4) 0.069(4) 0.042(3) -0.005(3) 0.012(3) 0.012(3)
C72 0.115(8) 0.067(6) 0.090(7) -0.014(5) 0.053(6) -0.014(5)
C82 0.145(8) 0.106(7) 0.140(8) -0.014(6) 0.071(7) -0.033(6)
C92 0.135(7) 0.117(7) 0.133(8) -0.017(6) 0.075(6) -0.015(6)
N52 0.049(3) 0.054(4) 0.068(4) -0.004(3) 0.014(3) -0.004(3)
N62 0.066(4) 0.071(5) 0.079(5) -0.006(4) 0.041(4) -0.015(4)
B2 0.064(6) 0.067(6) 0.073(6) -0.013(5) 0.032(5) 0.004(5)
N72 0.099(4) 0.102(4) 0.094(4) -0.004(4) 0.033(4) 0.005(4)
N82 0.112(4) 0.114(4) 0.108(5) -0.009(4) 0.037(4) 0.001(4)
C102 0.103(5) 0.115(5) 0.105(5) -0.009(4) 0.037(4) 0.008(4)
C112 0.105(5) 0.116(5) 0.108(5) -0.008(4) 0.036(4) 0.009(4)
C122 0.104(4) 0.112(4) 0.106(4) -0.009(4) 0.035(4) 0.001(4)
N7A 0.099(4) 0.103(4) 0.097(4) -0.004(4) 0.034(4) 0.004(4)
N8A 0.114(4) 0.123(4) 0.112(4) -0.001(4) 0.033(4) 0.009(4)
C10A 0.110(5) 0.120(5) 0.111(5) -0.003(4) 0.035(4) 0.009(4)
C11A 0.107(5) 0.120(5) 0.106(5) -0.005(4) 0.035(4) 0.008(4)
C12A 0.111(5) 0.119(5) 0.110(5) -0.001(4) 0.031(4) 0.010(4)
C132 0.053(4) 0.056(4) 0.041(4) 0.000(3) 0.013(3) 0.000(4)
N92 0.056(4) 0.056(4) 0.054(4) 0.002(3) 0.015(3) -0.004(3)
C142 0.042(4) 0.057(4) 0.056(4) -0.001(3) 0.013(3) 0.001(3)
N102 0.041(3) 0.064(4) 0.053(4) 0.002(3) 0.009(3) -0.004(3)
C152 0.052(4) 0.051(4) 0.044(4) -0.003(3) 0.008(3) 0.010(3)
N112 0.054(4) 0.059(4) 0.056(4) 0.003(3) 0.011(3) 0.003(3)
C13 0.054(4) 0.072(5) 0.062(5) 0.005(4) 0.011(4) 0.000(4)
C23 0.065(5) 0.086(6) 0.093(6) 0.010(5) 0.015(5) 0.022(5)
C33 0.087(6) 0.069(5) 0.083(5) 0.010(4) 0.027(5) 0.019(5)
N13 0.046(3) 0.057(4) 0.056(3) 0.003(3) 0.016(3) -0.003(3)
N23 0.048(3) 0.064(4) 0.072(4) -0.004(3) 0.014(3) -0.013(3)
C43 0.047(4) 0.078(5) 0.062(4) 0.000(4) 0.013(4) -0.004(4)
C53 0.073(5) 0.094(6) 0.095(6) 0.003(5) 0.039(5) -0.015(5)
C63 0.074(5) 0.080(5) 0.095(6) 0.001(5) 0.029(5) -0.032(4)
N33 0.053(3) 0.059(4) 0.053(4) -0.007(3) 0.004(3) -0.003(3)
N43 0.060(4) 0.071(4) 0.060(4) -0.017(3) 0.012(3) -0.004(3)
C73 0.066(5) 0.084(5) 0.044(4) -0.002(4) 0.008(4) -0.007(4)
C83 0.105(6) 0.090(6) 0.060(5) -0.010(5) 0.025(5) -0.006(5)
C93 0.091(6) 0.094(6) 0.064(5) -0.027(5) 0.027(4) -0.023(5)
N53 0.046(3) 0.058(4) 0.061(4) 0.002(3) 0.012(3) -0.002(3)
N63 0.054(4) 0.067(4) 0.073(4) 0.003(3) 0.024(3) 0.000(3)
B3 0.072(5) 0.060(5) 0.073(6) -0.007(5) 0.017(5) -0.007(4)
N73 0.099(5) 0.091(4) 0.098(5) -0.008(4) 0.028(4) -0.003(4)
N83 0.113(5) 0.090(5) 0.105(5) -0.008(4) 0.029(4) -0.003(4)
C103 0.114(5) 0.096(5) 0.108(6) -0.009(5) 0.021(5) -0.003(5)
C113 0.115(5) 0.098(5) 0.114(5) -0.007(5) 0.022(5) -0.002(5)
C123 0.109(5) 0.098(5) 0.110(5) -0.007(5) 0.026(5) -0.005(5)
N7B 0.101(5) 0.090(4) 0.100(5) -0.005(4) 0.029(4) -0.002(4)
N8B 0.112(5) 0.087(5) 0.102(5) -0.003(4) 0.030(5) -0.005(4)
C10B 0.114(5) 0.095(5) 0.111(5) -0.009(5) 0.023(5) -0.007(5)
C11B 0.112(6) 0.095(5) 0.113(5) -0.007(5) 0.016(5) 0.000(5)
C12B 0.109(5) 0.097(5) 0.111(5) -0.007(4) 0.018(5) 0.001(5)
C133 0.047(4) 0.055(4) 0.035(4) 0.000(3) 0.011(3) -0.004(4)
N93 0.047(4) 0.069(4) 0.045(4) 0.003(3) 0.008(3) -0.007(3)
C143 0.045(4) 0.060(5) 0.042(4) 0.001(4) 0.006(3) -0.003(3)
N103 0.056(4) 0.057(4) 0.052(4) 0.000(3) 0.011(3) 0.000(3)
C153 0.047(4) 0.057(4) 0.035(4) -0.006(3) 0.002(3) 0.004(4)
N113 0.039(3) 0.067(4) 0.045(3) -0.003(3) 0.010(3) -0.003(3)
C14 0.058(5) 0.074(5) 0.058(5) 0.013(4) 0.011(4) 0.004(4)
C24 0.081(6) 0.086(6) 0.083(7) 0.014(5) 0.030(5) -0.029(5)
C34 0.060(5) 0.104(7) 0.061(5) 0.004(5) 0.011(4) -0.022(5)
N14 0.042(3) 0.058(4) 0.038(3) -0.004(3) 0.004(3) -0.008(3)
N24 0.049(4) 0.073(4) 0.042(3) -0.002(3) 0.007(3) 0.000(3)
C44 0.072(5) 0.080(6) 0.045(5) -0.004(4) 0.015(4) -0.013(4)
C54 0.080(6) 0.118(8) 0.045(5) -0.015(5) 0.021(5) -0.016(5)
C64 0.087(7) 0.114(7) 0.041(5) -0.009(5) -0.004(4) -0.016(6)
N34 0.054(4) 0.062(4) 0.043(3) -0.001(3) 0.000(3) -0.008(3)
N44 0.053(4) 0.076(4) 0.043(4) -0.001(3) 0.003(3) 0.000(3)
C74 0.060(5) 0.069(6) 0.069(5) -0.005(4) 0.003(4) 0.004(4)
C84 0.113(9) 0.085(7) 0.101(8) 0.004(6) 0.018(7) 0.035(7)
C94 0.087(7) 0.101(8) 0.080(7) 0.010(6) 0.002(5) 0.036(6)
N54 0.064(4) 0.055(4) 0.043(3) 0.002(3) 0.005(3) 0.008(3)
N64 0.056(4) 0.076(5) 0.050(4) -0.001(3) -0.001(3) 0.009(4)
B4 0.052(5) 0.092(7) 0.049(5) 0.003(5) 0.006(4) 0.002(5)
N74 0.064(4) 0.080(6) 0.073(4) -0.003(5) 0.009(4) 0.002(4)
N84 0.072(4) 0.090(6) 0.085(4) -0.006(5) 0.011(4) 0.000(5)
C104 0.068(4) 0.083(6) 0.084(5) -0.004(5) 0.010(4) -0.005(5)
C114 0.069(4) 0.087(5) 0.087(5) -0.003(5) 0.009(4) -0.004(5)
C124 0.070(4) 0.085(5) 0.080(4) -0.006(5) 0.010(4) 0.000(5)
N7C 0.061(4) 0.073(5) 0.069(4) 0.000(4) 0.010(3) -0.002(4)
N8C 0.070(4) 0.086(5) 0.078(4) -0.005(4) 0.012(4) 0.000(4)
C10C 0.066(4) 0.081(6) 0.083(5) 0.001(5) 0.010(4) -0.002(5)
C11C 0.071(4) 0.086(6) 0.087(5) 0.003(5) 0.008(4) -0.004(5)
C12C 0.070(4) 0.082(6) 0.075(5) 0.004(5) 0.009(4) -0.002(5)
C134 0.053(4) 0.050(4) 0.041(4) -0.001(3) 0.008(3) -0.009(4)
N94 0.050(4) 0.053(4) 0.056(4) -0.005(3) 0.010(3) -0.009(3)
C144 0.055(4) 0.059(5) 0.036(4) -0.001(3) 0.003(3) 0.000(4)
N104 0.057(4) 0.065(4) 0.039(3) 0.001(3) 0.015(3) -0.011(3)
C154 0.039(4) 0.055(4) 0.044(4) 0.001(3) 0.006(3) -0.006(3)
N114 0.049(3) 0.058(4) 0.040(3) -0.003(3) 0.007(3) -0.003(3)
C15 0.058(5) 0.088(6) 0.070(6) -0.001(5) 0.024(4) -0.012(5)
C25 0.083(7) 0.125(9) 0.074(7) 0.011(6) 0.023(5) -0.014(7)
C35 0.078(6) 0.092(7) 0.077(6) 0.015(5) 0.005(5) -0.031(5)
N15 0.053(4) 0.065(4) 0.059(4) -0.008(3) 0.009(3) -0.003(3)
N25 0.052(4) 0.070(4) 0.063(4) 0.005(3) 0.009(3) -0.015(3)
C45 0.076(6) 0.087(6) 0.057(5) 0.016(5) 0.013(4) 0.000(5)
C55 0.084(6) 0.119(8) 0.043(5) 0.001(6) 0.006(4) -0.006(6)
C65 0.097(7) 0.096(7) 0.058(6) -0.019(5) 0.018(5) -0.018(6)
N35 0.058(4) 0.060(4) 0.060(4) -0.001(3) 0.008(3) -0.011(3)
N45 0.056(4) 0.070(5) 0.061(4) -0.009(4) 0.010(3) -0.004(3)
C75 0.054(5) 0.094(7) 0.065(5) 0.008(5) 0.003(4) 0.002(5)
C85 0.105(9) 0.119(9) 0.089(8) 0.015(7) 0.012(7) 0.046(8)
C95 0.095(7) 0.070(6) 0.102(8) 0.005(5) 0.001(6) 0.022(6)
N55 0.048(4) 0.066(4) 0.055(4) 0.004(3) 0.008(3) 0.002(3)
N65 0.056(4) 0.057(4) 0.074(4) 0.001(3) 0.005(3) 0.002(3)
C105 0.056(5) 0.060(5) 0.073(6) 0.002(4) 0.009(4) -0.002(4)
C115 0.120(8) 0.057(6) 0.110(8) -0.010(5) 0.044(7) -0.005(5)
C16 0.069(5) 0.096(7) 0.062(6) 0.004(5) 0.023(5) 0.008(5)
C26 0.115(9) 0.132(9) 0.056(6) -0.018(6) 0.019(6) 0.007(7)
C36 0.112(9) 0.119(8) 0.048(6) -0.013(5) -0.004(6) -0.007(7)
N16 0.056(4) 0.073(4) 0.058(4) -0.003(3) 0.017(3) -0.003(3)
N26 0.057(4) 0.084(5) 0.055(4) 0.000(3) 0.005(3) -0.008(3)
C46 0.112(8) 0.079(6) 0.074(6) 0.006(5) 0.030(6) -0.005(6)
C56 0.101(8) 0.119(9) 0.127(10) 0.009(8) 0.044(8) -0.055(7)
C66 0.085(7) 0.119(9) 0.098(8) 0.021(7) 0.025(6) -0.031(7)
N36 0.054(4) 0.065(4) 0.063(4) 0.004(3) 0.011(3) -0.005(3)
N46 0.058(4) 0.072(4) 0.069(4) -0.006(4) 0.014(4) -0.013(4)
C76 0.113(8) 0.071(6) 0.068(6) -0.001(5) 0.004(5) 0.008(6)
C86 0.112(9) 0.080(7) 0.134(10) -0.016(7) 0.002(8) 0.025(7)
C96 0.079(7) 0.091(8) 0.125(9) -0.009(7) 0.001(6) 0.019(6)
N56 0.060(4) 0.058(4) 0.066(4) 0.002(3) 0.008(3) -0.007(3)
N66 0.054(4) 0.071(5) 0.072(5) -0.001(4) 0.002(3) 0.006(4)
C106 0.051(5) 0.076(6) 0.058(5) -0.004(4) 0.008(4) -0.003(4)
C116 0.056(5) 0.125(8) 0.083(7) -0.004(6) 0.008(5) -0.003(5)
C17 0.094(7) 0.080(6) 0.069(6) -0.037(5) 0.019(5) -0.005(5)
C27 0.201(14) 0.139(12) 0.066(8) -0.045(8) 0.010(8) -0.014(11)
C37 0.165(11) 0.119(9) 0.044(6) -0.013(6) -0.001(6) 0.010(9)
N17 0.059(4) 0.078(5) 0.052(4) 0.000(4) 0.016(3) 0.002(3)
N27 0.083(5) 0.082(5) 0.042(4) -0.006(4) 0.014(3) 0.001(4)
C47 0.070(6) 0.090(6) 0.059(5) 0.003(5) 0.008(4) 0.003(5)
C57 0.060(6) 0.105(7) 0.096(7) 0.005(6) 0.032(6) -0.021(5)
C67 0.067(6) 0.110(7) 0.071(6) 0.025(5) 0.017(5) -0.016(5)
N37 0.047(4) 0.076(4) 0.056(4) 0.000(3) 0.011(3) 0.002(3)
N47 0.055(4) 0.073(4) 0.045(4) 0.016(3) 0.016(3) 0.004(3)
C77 0.065(5) 0.103(7) 0.080(6) -0.004(6) 0.025(5) 0.008(5)
C87 0.105(8) 0.114(9) 0.118(9) 0.005(7) 0.042(7) 0.054(7)
C97 0.101(7) 0.107(8) 0.082(7) 0.011(6) 0.032(6) 0.035(6)
N57 0.054(4) 0.076(4) 0.045(4) 0.003(3) 0.022(3) 0.006(3)
N67 0.060(4) 0.082(5) 0.051(4) 0.007(3) 0.017(3) 0.016(4)
C107 0.066(5) 0.090(6) 0.044(4) 0.010(4) 0.018(4) 0.010(5)
C117 0.105(8) 0.114(8) 0.067(6) 0.033(6) 0.036(6) 0.021(6)
C18 0.063(5) 0.107(7) 0.052(5) -0.009(5) -0.005(4) -0.004(5)
C28 0.075(6) 0.144(7) 0.064(5) -0.021(5) 0.000(4) -0.007(5)
C38 0.066(6) 0.166(10) 0.054(5) -0.037(6) 0.005(5) 0.008(6)
N18 0.044(3) 0.072(4) 0.044(3) -0.006(3) 0.005(3) -0.002(3)
N28 0.055(4) 0.080(4) 0.046(4) -0.007(3) 0.015(3) -0.001(3)
C48 0.050(5) 0.067(5) 0.072(5) 0.017(4) 0.003(4) -0.002(4)
C58 0.073(6) 0.074(6) 0.117(8) 0.034(6) 0.025(6) 0.012(5)
C68 0.062(5) 0.067(6) 0.105(8) 0.009(5) 0.025(5) 0.008(5)
N38 0.049(3) 0.056(4) 0.053(4) 0.008(3) 0.014(3) 0.003(3)
N48 0.052(4) 0.055(4) 0.054(4) -0.002(3) 0.017(3) 0.001(3)
C78 0.071(6) 0.060(5) 0.080(6) -0.014(4) 0.005(5) -0.006(5)
C88 0.089(7) 0.069(6) 0.115(8) -0.008(6) 0.027(6) -0.026(5)
C98 0.069(6) 0.078(6) 0.092(7) 0.012(5) 0.028(5) -0.010(5)
N58 0.056(4) 0.064(4) 0.056(4) -0.005(3) 0.011(3) 0.000(3)
N68 0.050(4) 0.058(4) 0.057(4) -0.001(3) 0.016(3) -0.001(3)
C108 0.044(4) 0.065(5) 0.059(5) -0.004(4) 0.013(4) -0.007(4)
C118 0.087(6) 0.080(6) 0.069(6) 0.006(5) 0.039(5) 0.008(5)
O4 0.116(5) 0.119(5) 0.101(5) 0.009(4) 0.054(4) 0.013(4)
O1 0.114(6) 0.096(6) 0.130(7) -0.028(5) 0.021(6) 0.012(5)
O2 0.090(6) 0.142(7) 0.152(7) -0.020(6) 0.009(6) 0.002(6)
O3 0.090(5) 0.119(6) 0.058(4) 0.025(4) 0.007(4) 0.002(5)
O1' 0.139(12) 0.129(12) 0.138(12) 0.002(9) 0.028(9) 0.007(9)
O2' 0.178(18) 0.174(18) 0.180(18) 0.000(10) 0.033(10) -0.001(10)
O3' 0.151(15) 0.140(14) 0.142(15) 0.004(10) 0.031(10) -0.001(10)
Cl1 0.0895(18) 0.0866(17) 0.0910(18) 0.0063(15) 0.0358(15) 0.0035(14)
Cl2 0.0791(16) 0.114(2) 0.0538(13) -0.0101(13) 0.0050(11) -0.0036(15)
Cl3 0.0824(16) 0.1070(19) 0.0715(16) -0.0025(14) 0.0254(13) -0.0165(15)
Cl4 0.0828(17) 0.1025(19) 0.0626(14) 0.0108(13) 0.0170(12) -0.0077(15)
O14 0.103(4) 0.127(5) 0.081(4) -0.009(4) 0.017(4) 0.006(4)
O5 0.076(5) 0.099(8) 0.107(8) -0.001(6) 0.020(6) 0.008(6)
O6 0.089(6) 0.122(7) 0.099(6) 0.007(5) 0.045(5) -0.013(5)
O7 0.094(6) 0.103(9) 0.086(6) 0.011(7) 0.009(5) 0.000(7)
O8 0.127(7) 0.127(6) 0.126(6) -0.017(6) 0.034(6) -0.018(6)
O9 0.072(9) 0.069(12) 0.055(9) -0.005(9) 0.007(7) 0.004(9)
O10 0.093(10) 0.075(10) 0.074(9) -0.004(8) 0.025(7) -0.003(8)
O11 0.118(9) 0.132(10) 0.110(9) -0.014(8) 0.021(8) -0.006(8)
O12 0.109(9) 0.110(9) 0.104(9) -0.014(7) 0.021(8) 0.014(8)
O13 0.086(6) 0.079(7) 0.086(8) -0.003(6) 0.015(6) -0.004(5)
O15 0.074(5) 0.105(7) 0.096(6) -0.001(5) 0.030(5) 0.008(5)
O16 0.098(7) 0.084(6) 0.091(6) 0.014(5) 0.025(5) 0.005(5)
O17 0.086(7) 0.080(9) 0.059(6) 0.006(7) 0.026(5) 0.010(7)
O18 0.109(10) 0.091(9) 0.093(8) 0.007(7) 0.024(7) -0.006(7)
O19 0.082(7) 0.127(9) 0.108(8) 0.008(7) 0.009(6) -0.004(7)
O20 0.119(9) 0.120(8) 0.098(7) 0.007(6) 0.040(7) 0.002(7)
O5' 0.087(12) 0.102(13) 0.101(13) -0.003(9) 0.017(9) 0.007(9)
O6' 0.123(10) 0.126(10) 0.126(10) 0.001(8) 0.033(8) -0.007(8)
O7' 0.076(11) 0.075(12) 0.071(11) -0.001(9) 0.016(8) 0.002(9)
O8' 0.103(12) 0.104(11) 0.100(11) 0.000(8) 0.020(9) -0.006(9)
O9' 0.084(5) 0.082(8) 0.054(5) -0.014(7) 0.004(4) 0.001(7)
O10' 0.112(7) 0.145(9) 0.112(6) 0.003(7) 0.032(5) 0.003(7)
O11' 0.100(6) 0.119(7) 0.071(5) 0.005(5) -0.005(4) 0.027(5)
O12' 0.136(8) 0.102(6) 0.103(6) -0.011(5) -0.003(6) -0.012(6)
O13' 0.082(10) 0.092(11) 0.088(12) -0.003(9) 0.020(9) -0.003(8)
O15' 0.096(9) 0.105(9) 0.104(9) -0.001(8) 0.030(7) 0.001(8)
O16' 0.087(10) 0.090(9) 0.091(9) 0.008(7) 0.021(8) 0.007(8)
O17' 0.099(10) 0.092(11) 0.077(9) 0.011(8) 0.018(7) 0.005(8)
O18' 0.081(9) 0.091(10) 0.085(9) 0.017(8) 0.028(7) -0.001(8)
O19' 0.105(9) 0.120(10) 0.117(9) 0.007(8) 0.022(7) 0.012(8)
O20' 0.112(10) 0.092(8) 0.071(8) 0.012(6) 0.017(8) -0.012(8)
O1S 0.121(5) 0.101(5) 0.116(5) 0.017(4) 0.019(4) -0.021(4)
N1S 0.109(5) 0.101(5) 0.102(5) 0.010(3) 0.038(4) 0.000(4)
C1S 0.109(5) 0.101(5) 0.108(5) 0.011(4) 0.037(4) -0.007(4)
C2S 0.127(7) 0.143(7) 0.108(7) -0.011(6) 0.045(5) 0.007(6)
C3S 0.163(8) 0.118(7) 0.143(8) 0.033(5) 0.044(7) 0.019(6)
O2S 0.106(5) 0.115(5) 0.164(7) 0.037(4) 0.035(5) -0.022(4)
N2S 0.106(5) 0.116(5) 0.160(6) 0.030(4) 0.035(5) -0.015(5)
C4S 0.104(5) 0.113(6) 0.157(7) 0.032(5) 0.038(5) -0.019(5)
C5S 0.134(8) 0.135(8) 0.179(8) 0.046(6) 0.020(8) -0.002(7)
C6S 0.122(7) 0.136(8) 0.179(8) 0.005(6) 0.030(8) -0.013(7)
O3S 0.221(8) 0.223(8) 0.199(8) 0.034(9) -0.030(7) -0.042(7)
N3S 0.195(7) 0.206(7) 0.186(6) 0.040(6) -0.001(6) -0.015(6)
C7S 0.199(6) 0.210(7) 0.189(6) 0.033(6) 0.003(6) -0.014(6)
C8S 0.201(8) 0.227(9) 0.202(10) 0.040(10) 0.004(9) -0.001(8)
C9S 0.210(8) 0.209(7) 0.208(8) 0.014(7) 0.002(7) -0.016(6)
O4S 0.212(8) 0.164(7) 0.192(8) -0.030(6) 0.025(7) 0.007(7)
N4S 0.152(6) 0.159(7) 0.120(6) -0.026(5) 0.046(5) 0.033(6)
C10S 0.163(6) 0.163(7) 0.138(7) -0.025(5) 0.048(6) 0.028(7)
C11S 0.143(8) 0.166(8) 0.130(7) -0.035(6) 0.042(7) 0.007(8)
C12S 0.189(9) 0.193(9) 0.124(6) -0.021(6) 0.024(8) 0.034(9)
O5S 0.251(7) 0.233(7) 0.229(7) 0.015(6) 0.055(6) 0.003(6)
N5S 0.227(6) 0.242(6) 0.218(6) 0.000(5) 0.056(5) -0.001(5)
C13S 0.234(6) 0.236(6) 0.220(6) 0.004(5) 0.055(5) -0.002(5)
C14S 0.227(8) 0.226(8) 0.221(7) 0.004(7) 0.059(6) 0.007(7)
C15S 0.235(7) 0.263(8) 0.231(7) -0.002(7) 0.049(6) -0.003(7)
O6S 0.265(8) 0.255(8) 0.236(7) 0.022(6) 0.061(6) 0.011(6)
N6S 0.235(7) 0.239(7) 0.230(7) 0.011(5) 0.055(5) -0.003(5)
C16S 0.242(7) 0.244(7) 0.237(7) 0.015(5) 0.051(5) -0.004(6)
C17S 0.229(8) 0.249(8) 0.232(8) 0.014(6) 0.046(7) -0.020(6)
C18S 0.311(12) 0.325(12) 0.317(12) -0.014(9) 0.096(9) 0.053(8)
O7S 0.226(6) 0.278(8) 0.247(7) 0.028(7) 0.018(6) 0.002(7)
N7S 0.195(5) 0.200(6) 0.203(6) 0.006(5) 0.046(5) -0.009(5)
C19S 0.199(6) 0.219(6) 0.215(6) 0.010(6) 0.042(5) -0.007(6)
C20S 0.190(7) 0.191(8) 0.204(6) 0.000(7) 0.044(6) -0.020(7)
C21S 0.210(7) 0.204(8) 0.205(6) -0.007(7) 0.046(6) -0.006(7)
O8S 0.241(8) 0.217(8) 0.217(7) -0.010(7) 0.067(7) -0.008(7)
O8S' 0.225(9) 0.215(8) 0.223(9) 0.005(7) 0.051(7) 0.003(7)
N8S 0.225(6) 0.209(6) 0.213(6) 0.001(5) 0.059(5) -0.003(5)
C22S 0.235(6) 0.217(6) 0.216(6) 0.000(5) 0.059(5) -0.007(5)
C23S 0.227(6) 0.214(6) 0.219(6) 0.002(5) 0.058(5) 0.001(5)
C24S 0.219(8) 0.208(7) 0.213(8) 0.000(6) 0.038(7) -0.003(6)
O9S 0.248(7) 0.256(7) 0.269(8) 0.026(7) 0.044(6) 0.009(6)
N9S 0.214(6) 0.228(6) 0.229(6) 0.021(5) 0.068(5) -0.018(5)
C25S 0.223(6) 0.232(6) 0.239(7) 0.019(5) 0.063(5) -0.014(5)
C26S 0.228(8) 0.251(8) 0.237(8) 0.006(6) 0.058(6) -0.008(7)
C27S 0.215(7) 0.228(8) 0.234(8) 0.020(7) 0.063(6) -0.017(6)
O10S 0.262(7) 0.228(7) 0.207(7) 0.030(5) 0.052(6) 0.013(6)
N10S 0.214(6) 0.191(6) 0.193(6) 0.050(4) 0.055(5) 0.009(5)
C28S 0.223(6) 0.202(6) 0.201(6) 0.043(5) 0.052(5) 0.006(5)
C29S 0.208(6) 0.200(8) 0.210(8) 0.048(7) 0.052(6) 0.016(6)
C30S 0.211(8) 0.184(7) 0.203(7) 0.044(6) 0.050(6) 0.020(7)
O11S 0.165(6) 0.186(6) 0.217(7) 0.013(6) 0.063(5) -0.013(5)
N11S 0.141(5) 0.151(5) 0.150(5) -0.010(4) 0.044(4) 0.004(4)
C31S 0.151(5) 0.161(5) 0.166(5) 0.004(5) 0.049(4) 0.006(4)
C32S 0.151(6) 0.154(7) 0.148(6) -0.009(6) 0.042(5) 0.003(6)
C32' 0.153(7) 0.156(6) 0.156(7) -0.009(5) 0.041(6) -0.002(5)
C33S 0.156(7) 0.183(7) 0.160(6) -0.032(6) 0.040(5) 0.003(6)
O12S 0.271(8) 0.275(8) 0.291(8) 0.012(7) 0.071(6) -0.018(6)
N12S 0.277(7) 0.276(7) 0.291(7) 0.011(5) 0.065(5) -0.021(5)
C34S 0.274(7) 0.274(7) 0.291(7) 0.011(5) 0.067(6) -0.020(5)
C35S 0.279(9) 0.288(9) 0.297(9) 0.006(7) 0.057(7) -0.014(6)
C36S 0.295(9) 0.287(9) 0.294(9) 0.008(7) 0.070(7) -0.013(6)
O13S 0.291(10) 0.294(11) 0.284(11) -0.002(8) 0.062(8) -0.008(7)
N13S 0.290(10) 0.291(10) 0.289(10) -0.003(6) 0.063(6) 0.002(6)
C37S 0.291(10) 0.291(10) 0.288(10) -0.003(6) 0.064(6) 0.001(6)
C38S 0.289(11) 0.294(12) 0.291(11) -0.003(8) 0.060(7) 0.007(7)
C39S 0.288(11) 0.288(12) 0.287(11) -0.004(7) 0.064(6) 0.006(7)
O14S 0.248(10) 0.242(10) 0.251(10) -0.001(7) 0.042(7) 0.005(7)
N14S 0.245(9) 0.237(9) 0.239(9) -0.001(5) 0.050(6) 0.005(5)
C40S 0.245(9) 0.239(9) 0.242(9) 0.000(6) 0.048(6) 0.006(6)
C41S 0.245(10) 0.234(10) 0.232(11) 0.001(7) 0.050(8) 0.008(6)
C42S 0.249(10) 0.241(11) 0.249(11) -0.009(7) 0.051(7) 0.005(7)
O1W 0.194(10) 0.155(9) 0.218(11) -0.007(8) 0.001(8) 0.049(8)
O2W 0.19(2) 0.19(2) 0.18(2) 0.002(10) 0.056(11) -0.001(10)
O3W 0.169(9) 0.175(11) 0.170(9) 0.004(8) 0.030(7) -0.002(8)
O4W 0.208(18) 0.226(18) 0.211(18) -0.011(10) 0.043(10) -0.008(10)
O5W 0.228(7) 0.210(7) 0.220(7) 0.012(6) 0.041(6) 0.004(6)
O6W 0.23(3) 0.23(3) 0.22(3) -0.004(10) 0.044(11) -0.004(10)
O7W 0.163(10) 0.164(11) 0.165(10) -0.001(8) 0.028(7) -0.008(8)
O8W 0.210(9) 0.199(9) 0.211(9) 0.011(7) 0.046(7) 0.009(8)
O9W 0.211(9) 0.198(9) 0.215(9) 0.003(8) 0.042(8) -0.001(8)

loop_
_atom_type_symbol
_atom_type_description
_atom_type_scat_dispersion_real
_atom_type_scat_dispersion_imag
_atom_type_scat_source
C C 0.0033 0.0016 'International Tables Vol C Tables 4.2.6.8 and 6.1.1.4'
H H 0.0000 0.0000 'International Tables Vol C Tables 4.2.6.8 and 6.1.1.4'
B B 0.0013 0.0007 'International Tables Vol C Tables 4.2.6.8 and 6.1.1.4'
N N 0.0061 0.0033 'International Tables Vol C Tables 4.2.6.8 and 6.1.1.4'
O O 0.0106 0.0060 'International Tables Vol C Tables 4.2.6.8 and 6.1.1.4'
Cl Cl 0.1484 0.1585 'International Tables Vol C Tables 4.2.6.8 and 6.1.1.4'
Fe Fe 0.3463 0.8444 'International Tables Vol C Tables 4.2.6.8 and 6.1.1.4'
Co Co 0.3494 0.9721 'International Tables Vol C Tables 4.2.6.8 and 6.1.1.4'

loop_
_geom_angle_atom_site_label_1
_geom_angle_atom_site_label_2
_geom_angle_atom_site_label_3
_geom_angle
_geom_angle_site_symmetry_1
_geom_angle_site_symmetry_3
_geom_angle_publ_flag
C141 Fe1 C151 88.4(3) . . ?
C141 Fe1 C131 87.3(3) . . ?
C151 Fe1 C131 86.4(3) . . ?
C141 Fe1 N11 91.4(3) . . ?
C151 Fe1 N11 92.8(3) . . ?
C131 Fe1 N11 178.6(3) . . ?
C141 Fe1 N31 93.3(3) . . ?
C151 Fe1 N31 177.7(3) . . ?
C131 Fe1 N31 92.0(3) . . ?
N11 Fe1 N31 88.8(2) . . ?
C141 Fe1 N51 179.6(3) . . ?
C151 Fe1 N51 91.2(3) . . ?
C131 Fe1 N51 92.7(3) . . ?
N11 Fe1 N51 88.5(2) . . ?
N31 Fe1 N51 87.1(2) . . ?
C142 Fe2 C132 87.4(3) . . ?
C142 Fe2 C152 88.3(3) . . ?
C132 Fe2 C152 86.7(3) . . ?
C142 Fe2 N52 92.7(3) . . ?
C132 Fe2 N52 94.3(3) . . ?
C152 Fe2 N52 178.6(3) . . ?
C142 Fe2 N12 92.9(3) . . ?
C132 Fe2 N12 178.6(3) . . ?
C152 Fe2 N12 92.0(3) . . ?
N52 Fe2 N12 87.0(3) . . ?
C142 Fe2 N32 179.8(3) . . ?
C132 Fe2 N32 92.5(3) . . ?
C152 Fe2 N32 91.8(3) . . ?
N52 Fe2 N32 87.2(3) . . ?
N12 Fe2 N32 87.1(2) . . ?
C154 Fe4 C134 88.0(3) . . ?
C154 Fe4 C144 88.1(3) . . ?
C134 Fe4 C144 87.5(3) . . ?
C154 Fe4 N14 92.4(2) . . ?
C134 Fe4 N14 89.9(3) . . ?
C144 Fe4 N14 177.3(3) . . ?
C154 Fe4 N54 91.0(3) . . ?
C134 Fe4 N54 178.3(3) . . ?
C144 Fe4 N54 93.9(3) . . ?
N14 Fe4 N54 88.7(2) . . ?
C154 Fe4 N34 177.5(3) . . ?
C134 Fe4 N34 94.5(3) . . ?
C144 Fe4 N34 92.0(3) . . ?
N14 Fe4 N34 87.6(2) . . ?
N54 Fe4 N34 86.4(2) . . ?
C143 Fe3 C133 88.7(3) . . ?
C143 Fe3 C153 88.1(3) . . ?
C133 Fe3 C153 88.0(3) . . ?
C143 Fe3 N13 91.7(3) . . ?
C133 Fe3 N13 92.4(3) . . ?
C153 Fe3 N13 179.6(3) . . ?
C143 Fe3 N33 177.6(3) . . ?
C133 Fe3 N33 93.7(3) . . ?
C153 Fe3 N33 92.4(3) . . ?
N13 Fe3 N33 87.8(2) . . ?
C143 Fe3 N53 90.2(3) . . ?
C133 Fe3 N53 178.7(3) . . ?
C153 Fe3 N53 91.3(3) . . ?
N13 Fe3 N53 88.3(2) . . ?
N33 Fe3 N53 87.4(3) . . ?
N112 Co1 N91 92.2(2) . . ?
N112 Co1 N94 92.2(2) . . ?
N91 Co1 N94 93.7(2) . . ?
N112 Co1 N15 172.7(2) . . ?
N91 Co1 N15 90.6(2) . . ?
N94 Co1 N15 94.4(2) . . ?
N112 Co1 N35 93.9(2) . . ?
N91 Co1 N35 172.3(2) . . ?
N94 Co1 N35 90.9(2) . . ?
N15 Co1 N35 82.9(2) . . ?
N112 Co1 N55 91.0(2) . . ?
N91 Co1 N55 92.6(2) . . ?
N94 Co1 N55 172.8(2) . . ?
N15 Co1 N55 82.1(2) . . ?
N35 Co1 N55 82.5(2) . . ?
N102 Co2 N101 92.3(2) . . ?
N102 Co2 N93 92.2(2) . . ?
N101 Co2 N93 92.1(2) . . ?
N102 Co2 N16 173.3(2) . . ?
N101 Co2 N16 92.8(2) . . ?
N93 Co2 N16 91.9(2) . . ?
N102 Co2 N36 93.1(2) . . ?
N101 Co2 N36 171.8(2) . . ?
N93 Co2 N36 93.8(2) . . ?
N16 Co2 N36 81.3(2) . . ?
N102 Co2 N56 93.5(2) . . ?
N101 Co2 N56 92.2(2) . . ?
N93 Co2 N56 172.7(2) . . ?
N16 Co2 N56 82.0(2) . . ?
N36 Co2 N56 81.4(2) . . ?
N92 Co3 N103 91.9(2) . . ?
N92 Co3 N104 94.1(2) . . ?
N103 Co3 N104 92.3(2) . . ?
N92 Co3 N37 91.8(2) . . ?
N103 Co3 N37 91.9(2) . . ?
N104 Co3 N37 172.7(2) . . ?
N92 Co3 N57 171.8(2) . . ?
N103 Co3 N57 93.1(2) . . ?
N104 Co3 N57 92.3(2) . . ?
N37 Co3 N57 81.5(2) . . ?
N92 Co3 N17 92.5(2) . . ?
N103 Co3 N17 173.1(3) . . ?
N104 Co3 N17 92.6(2) . . ?
N37 Co3 N17 82.7(2) . . ?
N57 Co3 N17 81.9(2) . . ?
N111 Co4 N113 91.8(2) . . ?
N111 Co4 N114 93.0(2) . . ?
N113 Co4 N114 92.7(2) . . ?
N111 Co4 N18 91.1(2) . . ?
N113 Co4 N18 91.7(2) . . ?
N114 Co4 N18 173.8(2) . . ?
N111 Co4 N38 173.5(2) . . ?
N113 Co4 N38 91.0(2) . . ?
N114 Co4 N38 92.7(2) . . ?
N18 Co4 N38 82.9(2) . . ?
N111 Co4 N58 94.3(2) . . ?
N113 Co4 N58 171.3(2) . . ?
N114 Co4 N58 93.2(2) . . ?
N18 Co4 N58 81.9(2) . . ?
N38 Co4 N58 82.4(2) . . ?
N11 C11 C21 109.8(8) . . ?
C31 C21 C11 105.6(8) . . ?
N21 C31 C21 109.6(8) . . ?
C11 N11 N21 107.0(6) . . ?
C11 N11 Fe1 133.8(5) . . ?
N21 N11 Fe1 119.1(5) . . ?
C31 N21 N11 108.0(7) . . ?
C31 N21 B1 133.5(7) . . ?
N11 N21 B1 118.6(6) . . ?
N31 C41 C51 112.9(8) . . ?
C41 C51 C61 103.4(8) . . ?
N41 C61 C51 108.8(8) . . ?
C41 N31 N41 104.9(6) . . ?
C41 N31 Fe1 133.4(6) . . ?
N41 N31 Fe1 121.7(5) . . ?
C61 N41 N31 109.9(7) . . ?
C61 N41 B1 134.8(7) . . ?
N31 N41 B1 115.3(6) . . ?
N51 C71 C81 109.6(8) . . ?
C91 C81 C71 106.6(8) . . ?
C81 C91 N61 108.3(8) . . ?
C71 N51 N61 107.5(6) . . ?
C71 N51 Fe1 131.5(5) . . ?
N61 N51 Fe1 120.9(4) . . ?
N51 N61 C91 107.9(6) . . ?
N51 N61 B1 115.8(6) . . ?
C91 N61 B1 136.1(7) . . ?
N21 B1 N41 110.1(7) . . ?
N21 B1 N71 109.5(7) . . ?
N41 B1 N71 113.0(7) . . ?
N21 B1 N61 108.8(6) . . ?
N41 B1 N61 106.0(6) . . ?
N71 B1 N61 109.4(7) . . ?
C101 N71 N81 109.3(9) . . ?
C101 N71 B1 124.0(8) . . ?
N81 N71 B1 121.5(8) . . ?
C121 N81 N71 108.9(11) . . ?
N71 C101 C111 105.2(12) . . ?
C121 C111 C101 105.7(12) . . ?
N81 C121 C111 109.1(12) . . ?
N91 C131 Fe1 179.1(7) . . ?
C131 N91 Co1 177.1(6) . . ?
N101 C141 Fe1 178.9(6) . . ?
C141 N101 Co2 178.1(5) . . ?
N111 C151 Fe1 179.0(6) . . ?
C151 N111 Co4 178.2(6) . . ?
N12 C12 C22 107.8(8) . . ?
C32 C22 C12 105.2(8) . . ?
N22 C32 C22 110.3(8) . . ?
N22 N12 C12 107.5(6) . . ?
N22 N12 Fe2 121.4(5) . . ?
C12 N12 Fe2 131.0(6) . . ?
C32 N22 N12 109.2(7) . . ?
C32 N22 B2 132.9(7) . . ?
N12 N22 B2 117.8(6) . . ?
C52 C42 N32 108.8(7) . . ?
C42 C52 C62 106.7(8) . . ?
N42 C62 C52 108.5(8) . . ?
N42 N32 C42 107.7(6) . . ?
N42 N32 Fe2 121.1(4) . . ?
C42 N32 Fe2 131.1(5) . . ?
C62 N42 N32 108.2(6) . . ?
C62 N42 B2 133.9(7) . . ?
N32 N42 B2 117.9(6) . . ?
N52 C72 C82 111.4(9) . . ?
C72 C82 C92 102.1(10) . . ?
N62 C92 C82 109.2(10) . . ?
C72 N52 N62 107.6(6) . . ?
C72 N52 Fe2 131.7(6) . . ?
N62 N52 Fe2 120.7(5) . . ?
N52 N62 C92 109.7(7) . . ?
N52 N62 B2 118.7(6) . . ?
C92 N62 B2 131.5(8) . . ?
N72 B2 N7A 5.1(10) . . ?
N72 B2 N22 112.7(9) . . ?
N7A B2 N22 112.7(9) . . ?
N72 B2 N42 110.2(9) . . ?
N7A B2 N42 114.5(9) . . ?
N22 B2 N42 108.1(7) . . ?
N72 B2 N62 113.0(9) . . ?
N7A B2 N62 108.6(9) . . ?
N22 B2 N62 106.2(7) . . ?
N42 B2 N62 106.3(7) . . ?
N82 N72 C122 108.0 . . ?
N82 N72 B2 124.4(11) . . ?
C122 N72 B2 127.3(11) . . ?
C102 N82 N72 108.0 . . ?
N82 C102 C112 108.0 . . ?
C122 C112 C102 108.0 . . ?
C112 C122 N72 108.0 . . ?
C12A N7A N8A 108.0 . . ?
C12A N7A B2 125.4(11) . . ?
N8A N7A B2 126.4(11) . . ?
C10A N8A N7A 108.0 . . ?
N8A C10A C11A 108.0 . . ?
C10A C11A C12A 108.0 . . ?
N7A C12A C11A 108.0 . . ?
N92 C132 Fe2 177.5(7) . . ?
C132 N92 Co3 176.3(6) . . ?
N102 C142 Fe2 178.0(7) . . ?
C142 N102 Co2 177.6(6) . . ?
N112 C152 Fe2 179.4(7) . . ?
C152 N112 Co1 178.1(6) . . ?
N53 C13 C23 111.3(8) . . ?
C13 C23 C33 105.1(8) . . ?
N63 C33 C23 107.9(8) . . ?
N23 N13 C43 107.1(6) . . ?
N23 N13 Fe3 119.2(4) . . ?
C43 N13 Fe3 133.6(5) . . ?
N13 N23 C63 109.5(7) . . ?
N13 N23 B3 119.9(6) . . ?
C63 N23 B3 130.6(7) . . ?
N13 C43 C53 110.0(8) . . ?
C43 C53 C63 105.5(8) . . ?
N23 C63 C53 107.8(8) . . ?
C73 N33 N43 106.5(6) . . ?
C73 N33 Fe3 132.1(5) . . ?
N43 N33 Fe3 121.1(5) . . ?
C93 N43 N33 108.9(7) . . ?
C93 N43 B3 134.2(8) . . ?
N33 N43 B3 116.8(6) . . ?
N33 C73 C83 109.4(8) . . ?
C93 C83 C73 106.2(8) . . ?
N43 C93 C83 109.0(8) . . ?
C13 N53 N63 105.5(6) . . ?
C13 N53 Fe3 132.4(6) . . ?
N63 N53 Fe3 122.1(5) . . ?
C33 N63 N53 110.2(7) . . ?
C33 N63 B3 134.5(8) . . ?
N53 N63 B3 115.4(6) . . ?
N7B B3 N73 10.7(11) . . ?
N7B B3 N43 118.6(10) . . ?
N73 B3 N43 110.8(9) . . ?
N7B B3 N23 110.4(10) . . ?
N73 B3 N23 108.3(9) . . ?
N43 B3 N23 108.3(7) . . ?
N7B B3 N63 104.6(10) . . ?
N73 B3 N63 114.9(10) . . ?
N43 B3 N63 107.8(7) . . ?
N23 B3 N63 106.6(7) . . ?
C123 N73 N83 108.0 . . ?
C123 N73 B3 125.6(12) . . ?
N83 N73 B3 123.0(12) . . ?
N73 N83 C103 108.0 . . ?
N83 C103 C113 108.0 . . ?
C123 C113 C103 108.0 . . ?
C113 C123 N73 108.0 . . ?
N8B N7B C12B 108.0 . . ?
N8B N7B B3 119.2(12) . . ?
C12B N7B B3 131.5(12) . . ?
N7B N8B C10B 108.0 . . ?
N8B C10B C11B 108.0 . . ?
C12B C11B C10B 108.0 . . ?
N7B C12B C11B 108.0 . . ?
N93 C133 Fe3 178.8(6) . . ?
C133 N93 Co2 178.0(6) . . ?
N103 C143 Fe3 177.7(7) . . ?
C143 N103 Co3 178.7(6) . . ?
N113 C153 Fe3 178.2(6) . . ?
C153 N113 Co4 178.8(6) . . ?
N14 C14 C24 111.1(7) . . ?
C14 C24 C34 105.6(8) . . ?
N24 C34 C24 107.2(7) . . ?
C14 N14 N24 106.7(6) . . ?
C14 N14 Fe4 133.8(5) . . ?
N24 N14 Fe4 119.2(4) . . ?
N14 N24 C34 109.4(6) . . ?
N14 N24 B4 120.0(6) . . ?
C34 N24 B4 130.4(7) . . ?
N34 C44 C54 111.0(7) . . ?
C44 C54 C64 105.0(7) . . ?
N44 C64 C54 109.0(7) . . ?
C44 N34 N44 107.7(6) . . ?
C44 N34 Fe4 130.9(5) . . ?
N44 N34 Fe4 120.8(5) . . ?
N34 N44 C64 107.1(6) . . ?
N34 N44 B4 116.6(6) . . ?
C64 N44 B4 136.0(7) . . ?
C84 C74 N54 110.3(8) . . ?
C74 C84 C94 106.7(9) . . ?
N64 C94 C84 106.5(8) . . ?
N64 N54 C74 106.9(6) . . ?
N64 N54 Fe4 120.9(5) . . ?
C74 N54 Fe4 132.1(5) . . ?
N54 N64 C94 109.6(7) . . ?
N54 N64 B4 118.5(6) . . ?
C94 N64 B4 131.4(7) . . ?
N74 B4 N7C 17.6(9) . . ?
N74 B4 N64 104.4(9) . . ?
N7C B4 N64 120.1(9) . . ?
N74 B4 N44 113.7(9) . . ?
N7C B4 N44 112.6(9) . . ?
N64 B4 N44 106.0(7) . . ?
N74 B4 N24 116.9(9) . . ?
N7C B4 N24 102.1(8) . . ?
N64 B4 N24 108.5(6) . . ?
N44 B4 N24 106.8(7) . . ?
N84 N74 C124 108.0 . . ?
N84 N74 B4 117.1(11) . . ?
C124 N74 B4 129.6(11) . . ?
N74 N84 C104 108.0 . . ?
N84 C104 C114 108.0 . . ?
C124 C114 C104 108.0 . . ?
C114 C124 N74 108.0 . . ?
N8C N7C C12C 108.0 . . ?
N8C N7C B4 116.5(11) . . ?
C12C N7C B4 133.9(10) . . ?
N7C N8C C10C 108.0 . . ?
C11C C10C N8C 108.0 . . ?
C12C C11C C10C 108.0 . . ?
C11C C12C N7C 108.0 . . ?
N94 C134 Fe4 174.9(6) . . ?
C134 N94 Co1 179.8(8) . . ?
N104 C144 Fe4 177.9(7) . . ?
C144 N104 Co3 177.0(6) . . ?
N114 C154 Fe4 178.8(6) . . ?
C154 N114 Co4 178.4(6) . . ?
N15 C15 C25 111.0(9) . . ?
C15 C25 C35 107.7(9) . . ?
C25 C35 N25 106.2(9) . . ?
C15 N15 N25 105.6(7) . . ?
C15 N15 Co1 133.7(6) . . ?
N25 N15 Co1 120.7(5) . . ?
C35 N25 N15 109.5(7) . . ?
C35 N25 C105 130.5(8) . . ?
N15 N25 C105 119.5(6) . . ?
N35 C45 C55 111.4(8) . . ?
C65 C55 C45 105.6(8) . . ?
C55 C65 N45 108.1(8) . . ?
C45 N35 N45 105.3(7) . . ?
C45 N35 Co1 134.4(6) . . ?
N45 N35 Co1 120.2(5) . . ?
N35 N45 C65 109.6(7) . . ?
N35 N45 C105 120.3(6) . . ?
C65 N45 C105 130.1(8) . . ?
N55 C75 C85 109.6(9) . . ?
C75 C85 C95 106.5(9) . . ?
N65 C95 C85 105.8(9) . . ?
C75 N55 N65 105.3(6) . . ?
C75 N55 Co1 132.9(6) . . ?
N65 N55 Co1 121.0(4) . . ?
C95 N65 N55 112.5(7) . . ?
C95 N65 C105 128.6(8) . . ?
N55 N65 C105 118.6(6) . . ?
N25 C105 N45 109.2(6) . . ?
N25 C105 N65 108.6(6) . . ?
N45 C105 N65 109.2(6) . . ?
N25 C105 C115 107.3(7) . . ?
N45 C105 C115 110.4(7) . . ?
N65 C105 C115 112.0(7) . . ?
O1 C115 O1' 105.1(14) . . ?
O1 C115 C105 106.8(8) . . ?
O1' C115 C105 109.7(14) . . ?
N16 C16 C26 112.5(8) . . ?
C36 C26 C16 106.5(9) . . ?
C26 C36 N26 106.8(9) . . ?
C16 N16 N26 103.8(7) . . ?
C16 N16 Co2 134.6(6) . . ?
N26 N16 Co2 121.5(5) . . ?
C36 N26 N16 110.3(8) . . ?
C36 N26 C106 130.6(8) . . ?
N16 N26 C106 119.0(6) . . ?
N36 C46 C56 111.1(10) . . ?
C66 C56 C46 106.0(9) . . ?
C56 C66 N46 106.2(9) . . ?
C46 N36 N46 105.4(7) . . ?
C46 N36 Co2 133.7(7) . . ?
N46 N36 Co2 120.9(5) . . ?
N36 N46 C66 111.2(8) . . ?
N36 N46 C106 120.7(6) . . ?
C66 N46 C106 127.8(8) . . ?
N56 C76 C86 110.4(9) . . ?
C96 C86 C76 106.0(9) . . ?
C86 C96 N66 108.5(9) . . ?
N66 N56 C76 105.8(7) . . ?
N66 N56 Co2 121.3(5) . . ?
C76 N56 Co2 132.8(6) . . ?
N56 N66 C96 109.2(7) . . ?
N56 N66 C106 120.5(6) . . ?
C96 N66 C106 130.2(7) . . ?
N66 C106 N26 109.4(6) . . ?
N66 C106 N46 107.8(6) . . ?
N26 C106 N46 108.7(6) . . ?
N66 C106 C116 110.8(7) . . ?
N26 C106 C116 109.3(7) . . ?
N46 C106 C116 110.9(7) . . ?
O2 C116 O2' 104.6(19) . . ?
O2 C116 C106 112.1(9) . . ?
O2' C116 C106 107.2(19) . . ?
N17 C17 C27 107.3(10) . . ?
C37 C27 C17 107.5(10) . . ?
C27 C37 N27 108.6(10) . . ?
C17 N17 N27 108.8(7) . . ?
C17 N17 Co3 131.3(6) . . ?
N27 N17 Co3 119.7(5) . . ?
N17 N27 C37 107.8(8) . . ?
N17 N27 C107 120.6(6) . . ?
C37 N27 C107 131.5(8) . . ?
N37 C47 C57 107.8(8) . . ?
C67 C57 C47 107.4(8) . . ?
C57 C67 N47 108.9(8) . . ?
N47 N37 C47 104.8(6) . . ?
N47 N37 Co3 122.3(4) . . ?
C47 N37 Co3 132.1(6) . . ?
C67 N47 N37 111.0(6) . . ?
C67 N47 C107 130.9(7) . . ?
N37 N47 C107 118.0(6) . . ?
N57 C77 C87 111.5(9) . . ?
C97 C87 C77 105.3(9) . . ?
C87 C97 N67 108.1(9) . . ?
C77 N57 N67 104.1(7) . . ?
C77 N57 Co3 134.2(6) . . ?
N67 N57 Co3 121.2(4) . . ?
C97 N67 N57 111.0(7) . . ?
C97 N67 C107 130.1(7) . . ?
N57 N67 C107 118.9(6) . . ?
N47 C107 N27 110.9(7) . . ?
N47 C107 N67 108.8(6) . . ?
N27 C107 N67 107.6(6) . . ?
N47 C107 C117 108.3(7) . . ?
N27 C107 C117 110.6(7) . . ?
N67 C107 C117 110.5(7) . . ?
O3' C117 O3 117.9(16) . . ?
O3' C117 C107 106.4(16) . . ?
O3 C117 C107 107.2(8) . . ?
N18 C18 C28 109.7(8) . . ?
C38 C28 C18 108.2(8) . . ?
N28 C38 C28 105.6(8) . . ?
C18 N18 N28 104.9(6) . . ?
C18 N18 Co4 133.2(6) . . ?
N28 N18 Co4 121.5(4) . . ?
C38 N28 N18 111.5(6) . . ?
C38 N28 C108 130.1(7) . . ?
N18 N28 C108 118.2(5) . . ?
N38 C48 C58 109.8(8) . . ?
C68 C58 C48 105.7(8) . . ?
C58 C68 N48 107.8(8) . . ?
C48 N38 N48 106.8(6) . . ?
C48 N38 Co4 132.2(5) . . ?
N48 N38 Co4 121.0(4) . . ?
C68 N48 N38 109.8(6) . . ?
C68 N48 C108 130.9(7) . . ?
N38 N48 C108 119.2(6) . . ?
N58 C78 C88 113.0(8) . . ?
C78 C88 C98 105.3(8) . . ?
N68 C98 C88 106.5(8) . . ?
C78 N58 N68 105.0(7) . . ?
C78 N58 Co4 135.1(6) . . ?
N68 N58 Co4 119.8(5) . . ?
N58 N68 C98 110.2(6) . . ?
N58 N68 C108 120.2(6) . . ?
C98 N68 C108 129.4(7) . . ?
N48 C108 N68 109.6(6) . . ?
N48 C108 N28 109.7(6) . . ?
N68 C108 N28 109.0(6) . . ?
N48 C108 C118 108.2(6) . . ?
N68 C108 C118 110.8(6) . . ?
N28 C108 C118 109.5(6) . . ?
O4 C118 C108 108.5(7) . . ?
O5' Cl1 O8 98(3) . . ?
O5' Cl1 O7 121(3) . . ?
O8 Cl1 O7 106.9(8) . . ?
O5' Cl1 O7' 109(4) . . ?
O8 Cl1 O7' 124(2) . . ?
O7 Cl1 O7' 18(2) . . ?
O5' Cl1 O6' 105(3) . . ?
O8 Cl1 O6' 71.2(19) . . ?
O7 Cl1 O6' 133.4(19) . . ?
O7' Cl1 O6' 139(3) . . ?
O5' Cl1 O6 112(3) . . ?
O8 Cl1 O6 111.1(7) . . ?
O7 Cl1 O6 107.8(9) . . ?
O7' Cl1 O6 103(3) . . ?
O6' Cl1 O6 42.1(18) . . ?
O5' Cl1 O5 18(3) . . ?
O8 Cl1 O5 115.4(10) . . ?
O7 Cl1 O5 109.6(10) . . ?
O7' Cl1 O5 95(2) . . ?
O6' Cl1 O5 112.7(17) . . ?
O6 Cl1 O5 105.8(8) . . ?
O5' Cl1 O8' 80(3) . . ?
O8 Cl1 O8' 27.9(13) . . ?
O7 Cl1 O8' 98.2(14) . . ?
O7' Cl1 O8' 111(3) . . ?
O6' Cl1 O8' 96(2) . . ?
O6 Cl1 O8' 138.2(15) . . ?
O5 Cl1 O8' 95.2(16) . . ?
O11 Cl2 O12' 50.0(13) . . ?
O11 Cl2 O10' 136.5(14) . . ?
O12' Cl2 O10' 105.2(9) . . ?
O11 Cl2 O9' 108.6(15) . . ?
O12' Cl2 O9' 107.7(8) . . ?
O10' Cl2 O9' 113.5(10) . . ?
O11 Cl2 O11' 61.2(15) . . ?
O12' Cl2 O11' 106.7(7) . . ?
O10' Cl2 O11' 107.6(8) . . ?
O9' Cl2 O11' 115.5(8) . . ?
O11 Cl2 O10 138.9(18) . . ?
O12' Cl2 O10 129.4(13) . . ?
O10' Cl2 O10 26.8(11) . . ?
O9' Cl2 O10 108.9(14) . . ?
O11' Cl2 O10 87.6(13) . . ?
O11 Cl2 O12 94.4(18) . . ?
O12' Cl2 O12 45.3(11) . . ?
O10' Cl2 O12 64.7(12) . . ?
O9' Cl2 O12 105.5(12) . . ?
O11' Cl2 O12 137.0(11) . . ?
O10 Cl2 O12 91.5(16) . . ?
O11 Cl2 O9 113(2) . . ?
O12' Cl2 O9 124.0(16) . . ?
O10' Cl2 O9 110(2) . . ?
O9' Cl2 O9 17.2(17) . . ?
O11' Cl2 O9 102.5(16) . . ?
O10 Cl2 O9 98(2) . . ?
O12 Cl2 O9 120.2(18) . . ?
O15' Cl3 O13' 139(2) . . ?
O15' Cl3 O16 74.6(14) . . ?
O13' Cl3 O16 115(2) . . ?
O15' Cl3 O14 114.1(12) . . ?
O13' Cl3 O14 97.8(17) . . ?
O16 Cl3 O14 115.5(6) . . ?
O15' Cl3 O13 122.4(15) . . ?
O13' Cl3 O13 18(2) . . ?
O16 Cl3 O13 108.3(9) . . ?
O14 Cl3 O13 115.0(8) . . ?
O15' Cl3 O15 36.0(13) . . ?
O13' Cl3 O15 112(2) . . ?
O16 Cl3 O15 109.2(7) . . ?
O14 Cl3 O15 106.1(5) . . ?
O13 Cl3 O15 101.6(10) . . ?
O15' Cl3 O16' 103.8(15) . . ?
O13' Cl3 O16' 97(2) . . ?
O16 Cl3 O16' 29.9(8) . . ?
O14 Cl3 O16' 97.6(10) . . ?
O13 Cl3 O16' 97.6(12) . . ?
O15 Cl3 O16' 139.1(10) . . ?
O20' Cl4 O19 84.0(11) . . ?
O20' Cl4 O18 123.2(14) . . ?
O19 Cl4 O18 111.5(13) . . ?
O20' Cl4 O17 120.3(11) . . ?
O19 Cl4 O17 108.9(12) . . ?
O18 Cl4 O17 106.0(15) . . ?
O20' Cl4 O18' 108.3(16) . . ?
O19 Cl4 O18' 122.7(14) . . ?
O18 Cl4 O18' 18(2) . . ?
O17 Cl4 O18' 111.0(17) . . ?
O20' Cl4 O17' 104.5(14) . . ?
O19 Cl4 O17' 116.4(16) . . ?
O18 Cl4 O17' 114.1(18) . . ?
O17 Cl4 O17' 17.2(17) . . ?
O18' Cl4 O17' 113.8(19) . . ?
O20' Cl4 O20 31.6(9) . . ?
O19 Cl4 O20 115.4(10) . . ?
O18 Cl4 O20 105.3(12) . . ?
O17 Cl4 O20 109.3(10) . . ?
O18' Cl4 O20 87.6(14) . . ?
O17' Cl4 O20 92.2(14) . . ?
O20' Cl4 O19' 116.4(12) . . ?
O19 Cl4 O19' 33.8(8) . . ?
O18 Cl4 O19' 84.9(13) . . ?
O17 Cl4 O19' 98.1(12) . . ?
O18' Cl4 O19' 100.9(15) . . ?
O17' Cl4 O19' 113.2(16) . . ?
O20 Cl4 O19' 146.2(11) . . ?
C1S N1S C2S 124.4(10) . . ?
C1S N1S C3S 118.2(10) . . ?
C2S N1S C3S 117.4(10) . . ?
O1S C1S N1S 125.2(12) . . ?
C4S N2S C6S 122.3(13) . . ?
C4S N2S C5S 119.7(14) . . ?
C6S N2S C5S 117.9(12) . . ?
O2S C4S N2S 127.5(16) . . ?
C8S N3S C7S 125.6(18) . . ?
C8S N3S C9S 113.2(17) . . ?
C7S N3S C9S 118.3(17) . . ?
O3S C7S N3S 123(2) . . ?
C10S N4S C11S 114.9(13) . . ?
C10S N4S C12S 127.6(14) . . ?
C11S N4S C12S 117.2(14) . . ?
O4S C10S N4S 126.0(17) . . ?
C13S N5S C15S 117(2) . . ?
C13S N5S C14S 123(2) . . ?
C15S N5S C14S 118(2) . . ?
N5S C13S O5S 125(3) . . ?
C16S N6S C17S 135(2) . . ?
C16S N6S C18S 106.1(16) . . ?
C17S N6S C18S 107(2) . . ?
O6S C16S N6S 124(2) . . ?
C20S N7S C21S 125.8(19) . . ?
C20S N7S C19S 104.9(18) . . ?
C21S N7S C19S 126(2) . . ?
O7S C19S N7S 108(2) . . ?
C22S N8S C23S 124(2) . . ?
C22S N8S C24S 120(2) . . ?
C23S N8S C24S 115(2) . . ?
O8S C22S N8S 147(3) . . ?
O8S' C23S N8S 101(3) . . ?
C25S N9S C27S 132(2) . . ?
C25S N9S C26S 114(2) . . ?
C27S N9S C26S 113(2) . . ?
O9S C25S N9S 105(2) . . ?
C28S N10S C29S 101.9(19) . . ?
C28S N10S C30S 137(2) . . ?
C29S N10S C30S 120.5(19) . . ?
O10S C28S N10S 137(2) . . ?
C31S N11S C33S 136.7(15) . . ?
C31S N11S C32S 94.8(16) . . ?
C33S N11S C32S 121.4(16) . . ?
C31S N11S C32' 111.9(15) . . ?
C33S N11S C32' 103.6(15) . . ?
C32S N11S C32' 68.6(16) . . ?
O11S C31S N11S 135.1(16) . . ?
C34S N12S C35S 111.2(17) . . ?
C34S N12S C36S 103(2) . . ?
C35S N12S C36S 145(2) . . ?
O12S C34S N12S 116(3) . . ?
C37S N13S C39S 99(4) . . ?
C37S N13S C38S 167(5) . . ?
C39S N13S C38S 93(3) . . ?
O13S C37S N13S 151(6) . . ?
C40S N14S C41S 123.0(10) . . ?
C40S N14S C42S 118.5(9) . . ?
C41S N14S C42S 116.9(9) . . ?
O14S C40S N14S 130.5(14) . . ?

loop_
_geom_bond_atom_site_label_1
_geom_bond_atom_site_label_2
_geom_bond_distance
_geom_bond_site_symmetry_2
_geom_bond_publ_flag
Fe1 C141 1.910(7) . ?
Fe1 C151 1.908(8) . ?
Fe1 C131 1.939(8) . ?
Fe1 N11 1.952(6) . ?
Fe1 N31 1.971(6) . ?
Fe1 N51 1.973(6) . ?
Fe2 C142 1.918(8) . ?
Fe2 C132 1.920(8) . ?
Fe2 C152 1.922(8) . ?
Fe2 N52 1.971(6) . ?
Fe2 N12 1.975(6) . ?
Fe2 N32 1.976(6) . ?
Fe4 C154 1.915(7) . ?
Fe4 C134 1.925(8) . ?
Fe4 C144 1.933(8) . ?
Fe4 N14 1.967(6) . ?
Fe4 N54 1.969(6) . ?
Fe4 N34 1.990(6) . ?
Fe3 C143 1.905(7) . ?
Fe3 C133 1.911(8) . ?
Fe3 C153 1.937(8) . ?
Fe3 N13 1.968(6) . ?
Fe3 N33 1.971(6) . ?
Fe3 N53 1.975(6) . ?
Co1 N112 2.043(7) . ?
Co1 N91 2.061(6) . ?
Co1 N94 2.066(7) . ?
Co1 N15 2.094(6) . ?
Co1 N35 2.097(6) . ?
Co1 N55 2.108(6) . ?
Co2 N102 2.058(6) . ?
Co2 N101 2.072(7) . ?
Co2 N93 2.093(7) . ?
Co2 N16 2.113(6) . ?
Co2 N36 2.113(6) . ?
Co2 N56 2.115(6) . ?
Co3 N92 2.058(7) . ?
Co3 N103 2.070(6) . ?
Co3 N104 2.074(6) . ?
Co3 N37 2.104(6) . ?
Co3 N57 2.112(6) . ?
Co3 N17 2.115(6) . ?
Co4 N111 2.049(7) . ?
Co4 N113 2.052(6) . ?
Co4 N114 2.057(6) . ?
Co4 N18 2.097(6) . ?
Co4 N38 2.103(6) . ?
Co4 N58 2.125(6) . ?
C11 N11 1.351(9) . ?
C11 C21 1.389(11) . ?
C21 C31 1.363(13) . ?
C31 N21 1.359(10) . ?
N11 N21 1.378(8) . ?
N21 B1 1.508(12) . ?
C41 N31 1.321(9) . ?
C41 C51 1.370(12) . ?
C51 C61 1.379(13) . ?
C61 N41 1.336(10) . ?
N31 N41 1.363(8) . ?
N41 B1 1.543(11) . ?
C71 N51 1.336(9) . ?
C71 C81 1.387(11) . ?
C81 C91 1.354(12) . ?
C91 N61 1.379(10) . ?
N51 N61 1.370(8) . ?
N61 B1 1.551(11) . ?
B1 N71 1.546(11) . ?
N71 C101 1.319(13) . ?
N71 N81 1.373(11) . ?
N81 C121 1.261(14) . ?
C101 C111 1.424(18) . ?
C111 C121 1.377(19) . ?
C131 N91 1.133(8) . ?
C141 N101 1.148(8) . ?
C151 N111 1.152(8) . ?
C12 N12 1.348(9) . ?
C12 C22 1.420(12) . ?
C22 C32 1.336(13) . ?
C32 N22 1.331(10) . ?
N12 N22 1.346(8) . ?
N22 B2 1.528(12) . ?
C42 C52 1.347(11) . ?
C42 N32 1.353(9) . ?
C52 C62 1.370(12) . ?
C62 N42 1.339(10) . ?
N32 N42 1.350(7) . ?
N42 B2 1.531(11) . ?
C72 N52 1.338(10) . ?
C72 C82 1.397(13) . ?
C82 C92 1.421(15) . ?
C92 N62 1.340(12) . ?
N52 N62 1.338(8) . ?
N62 B2 1.551(11) . ?
B2 N72 1.429(13) . ?
B2 N7A 1.491(14) . ?
N72 N82 1.4200 . ?
N72 C122 1.4200 . ?
N82 C102 1.4200 . ?
C102 C112 1.4200 . ?
C112 C122 1.4200 . ?
N7A C12A 1.4200 . ?
N7A N8A 1.4200 . ?
N8A C10A 1.4200 . ?
C10A C11A 1.4200 . ?
C11A C12A 1.4200 . ?
C132 N92 1.152(8) . ?
C142 N102 1.171(8) . ?
C152 N112 1.150(8) . ?
C13 N53 1.337(9) . ?
C13 C23 1.364(11) . ?
C23 C33 1.386(12) . ?
C33 N63 1.333(10) . ?
N13 N23 1.343(8) . ?
N13 C43 1.352(9) . ?
N23 C63 1.351(9) . ?
N23 B3 1.551(11) . ?
C43 C53 1.365(11) . ?
C53 C63 1.388(12) . ?
N33 C73 1.339(9) . ?
N33 N43 1.380(8) . ?
N43 C93 1.319(10) . ?
N43 B3 1.509(12) . ?
C73 C83 1.371(11) . ?
C83 C93 1.367(12) . ?
N53 N63 1.366(8) . ?
N63 B3 1.568(12) . ?
B3 N7B 1.460(15) . ?
B3 N73 1.497(15) . ?
N73 C123 1.4200 . ?
N73 N83 1.4200 . ?
N83 C103 1.4200 . ?
C103 C113 1.4200 . ?
C113 C123 1.4200 . ?
N7B N8B 1.4200 . ?
N7B C12B 1.4200 . ?
N8B C10B 1.4200 . ?
C10B C11B 1.4200 . ?
C11B C12B 1.4200 . ?
C133 N93 1.147(8) . ?
C143 N103 1.144(8) . ?
C153 N113 1.148(8) . ?
C14 N14 1.313(9) . ?
C14 C24 1.364(11) . ?
C24 C34 1.364(12) . ?
C34 N24 1.357(10) . ?
N14 N24 1.344(7) . ?
N24 B4 1.545(11) . ?
C44 N34 1.335(9) . ?
C44 C54 1.365(11) . ?
C54 C64 1.384(12) . ?
C64 N44 1.370(9) . ?
N34 N44 1.371(8) . ?
N44 B4 1.546(11) . ?
C74 C84 1.347(12) . ?
C74 N54 1.360(9) . ?
C84 C94 1.401(14) . ?
C94 N64 1.370(10) . ?
N54 N64 1.352(8) . ?
N64 B4 1.503(12) . ?
B4 N74 1.456(15) . ?
B4 N7C 1.501(14) . ?
N74 N84 1.4200 . ?
N74 C124 1.4200 . ?
N84 C104 1.4200 . ?
C104 C114 1.4200 . ?
C114 C124 1.4200 . ?
N7C N8C 1.4200 . ?
N7C C12C 1.4200 . ?
N8C C10C 1.4200 . ?
C10C C11C 1.4200 . ?
C11C C12C 1.4200 . ?
C134 N94 1.151(8) . ?
C144 N104 1.136(8) . ?
C154 N114 1.148(8) . ?
C15 N15 1.316(9) . ?
C15 C25 1.342(12) . ?
C25 C35 1.352(13) . ?
C35 N25 1.355(10) . ?
N15 N25 1.368(8) . ?
N25 C105 1.444(10) . ?
C45 N35 1.332(10) . ?
C45 C55 1.371(12) . ?
C55 C65 1.342(12) . ?
C65 N45 1.363(10) . ?
N35 N45 1.353(8) . ?
N45 C105 1.464(10) . ?
C75 N55 1.332(9) . ?
C75 C85 1.382(13) . ?
C85 C95 1.392(14) . ?
C95 N65 1.312(10) . ?
N55 N65 1.365(8) . ?
N65 C105 1.463(9) . ?
C105 C115 1.552(11) . ?
C115 O1 1.407(13) . ?
C115 O1' 1.46(3) . ?
C16 N16 1.310(10) . ?
C16 C26 1.362(12) . ?
C26 C36 1.329(13) . ?
C36 N26 1.362(10) . ?
N16 N26 1.369(8) . ?
N26 C106 1.453(10) . ?
C46 N36 1.306(10) . ?
C46 C56 1.380(13) . ?
C56 C66 1.346(14) . ?
C66 N46 1.353(11) . ?
N36 N46 1.338(8) . ?
N46 C106 1.477(10) . ?
C76 N56 1.359(10) . ?
C76 C86 1.373(13) . ?
C86 C96 1.341(13) . ?
C96 N66 1.376(11) . ?
N56 N66 1.344(8) . ?
N66 C106 1.441(10) . ?
C106 C116 1.515(11) . ?
C116 O2 1.402(13) . ?
C116 O2' 1.48(5) . ?
C17 N17 1.305(10) . ?
C17 C27 1.420(15) . ?
C27 C37 1.300(16) . ?
C37 N27 1.366(11) . ?
N17 N27 1.357(9) . ?
N27 C107 1.459(10) . ?
C47 N37 1.364(10) . ?
C47 C57 1.439(12) . ?
C57 C67 1.289(12) . ?
C67 N47 1.358(10) . ?
N37 N47 1.365(8) . ?
N47 C107 1.436(9) . ?
C77 N57 1.322(10) . ?
C77 C87 1.381(13) . ?
C87 C97 1.325(13) . ?
C97 N67 1.340(11) . ?
N57 N67 1.348(8) . ?
N67 C107 1.491(9) . ?
C107 C117 1.524(11) . ?
C117 O3' 1.48(4) . ?
C117 O3 1.489(12) . ?
C18 N18 1.307(9) . ?
C18 C28 1.362(12) . ?
C28 C38 1.335(12) . ?
C38 N28 1.323(10) . ?
N18 N28 1.363(8) . ?
N28 C108 1.484(9) . ?
C48 N38 1.309(9) . ?
C48 C58 1.420(12) . ?
C58 C68 1.345(12) . ?
C68 N48 1.360(10) . ?
N38 N48 1.363(8) . ?
N48 C108 1.445(9) . ?
C78 N58 1.314(9) . ?
C78 C88 1.354(12) . ?
C88 C98 1.376(12) . ?
C98 N68 1.364(10) . ?
N58 N68 1.358(8) . ?
N68 C108 1.447(9) . ?
C108 C118 1.556(10) . ?
C118 O4 1.413(10) . ?
Cl1 O5' 1.32(7) . ?
Cl1 O8 1.334(13) . ?
Cl1 O7 1.430(19) . ?
Cl1 O7' 1.44(7) . ?
Cl1 O6' 1.44(4) . ?
Cl1 O6 1.455(9) . ?
Cl1 O5 1.475(16) . ?
Cl1 O8' 1.70(4) . ?
Cl2 O11 1.37(3) . ?
Cl2 O12' 1.401(11) . ?
Cl2 O10' 1.415(16) . ?
Cl2 O9' 1.427(19) . ?
Cl2 O11' 1.455(9) . ?
Cl2 O10 1.48(3) . ?
Cl2 O12 1.49(3) . ?
Cl2 O9 1.52(5) . ?
Cl3 O15' 1.32(3) . ?
Cl3 O13' 1.33(5) . ?
Cl3 O16 1.355(11) . ?
Cl3 O14 1.409(7) . ?
Cl3 O13 1.46(2) . ?
Cl3 O15 1.518(11) . ?
Cl3 O16' 1.66(3) . ?
Cl4 O20' 1.34(2) . ?
Cl4 O19 1.394(15) . ?
Cl4 O18 1.41(3) . ?
Cl4 O17 1.42(2) . ?
Cl4 O18' 1.43(3) . ?
Cl4 O17' 1.46(4) . ?
Cl4 O20 1.509(18) . ?
Cl4 O19' 1.54(2) . ?
O1S C1S 1.236(12) . ?
N1S C1S 1.292(12) . ?
N1S C2S 1.433(12) . ?
N1S C3S 1.470(13) . ?
O2S C4S 1.187(13) . ?
N2S C4S 1.325(15) . ?
N2S C6S 1.457(16) . ?
N2S C5S 1.463(15) . ?
O3S C7S 1.176(17) . ?
N3S C8S 1.43(2) . ?
N3S C7S 1.44(2) . ?
N3S C9S 1.462(19) . ?
O4S C10S 1.215(9) . ?
N4S C10S 1.349(18) . ?
N4S C11S 1.404(15) . ?
N4S C12S 1.431(17) . ?
O5S C13S 1.288(10) . ?
N5S C13S 1.28(2) . ?
N5S C15S 1.36(2) . ?
N5S C14S 1.42(2) . ?
O6S C16S 1.269(10) . ?
N6S C16S 1.31(2) . ?
N6S C17S 1.34(2) . ?
N6S C18S 1.79(3) . ?
O7S C19S 1.293(9) . ?
N7S C20S 1.38(2) . ?
N7S C21S 1.38(2) . ?
N7S C19S 1.40(2) . ?
O8S C22S 1.25(2) . ?
O8S' C23S 1.35(4) . ?
N8S C22S 1.35(2) . ?
N8S C23S 1.39(2) . ?
N8S C24S 1.43(2) . ?
O9S C25S 1.314(10) . ?
N9S C25S 1.360(10) . ?
N9S C27S 1.42(2) . ?
N9S C26S 1.52(2) . ?
O10S C28S 1.323(9) . ?
N10S C28S 1.391(9) . ?
N10S C29S 1.40(2) . ?
N10S C30S 1.44(2) . ?
O11S C31S 1.215(9) . ?
N11S C31S 1.323(9) . ?
N11S C33S 1.391(16) . ?
N11S C32S 1.48(3) . ?
N11S C32' 1.56(3) . ?
O12S C34S 1.263(10) . ?
N12S C34S 1.372(10) . ?
N12S C35S 1.63(3) . ?
N12S C36S 1.62(3) . ?
O13S C37S 1.280(10) . ?
N13S C37S 1.389(10) . ?
N13S C39S 1.558(10) . ?
N13S C38S 1.558(10) . ?
O14S C40S 1.306(10) . ?
N14S C40S 1.405(9) . ?
N14S C41S 1.450(9) . ?
N14S C42S 1.474(9) . ?
